data_7135099
loop_
_publ_author_name
'Gupta, Arvind Kumar'
'Fayet, Oc&#xe9;ane Y O'
'Tian, Lei'
'Berger, Raphael J. F.'
'Lomoth, Reiner'
'Orthaber, Andreas'

_publ_section_title
;
 Base-mediated alkynyl-cubane to Cu<sub>8</sub>-alkynide cluster
 transformation.
;
_journal_issue 94
_journal_name_full 'Chemical communications (Cambridge, England)'
_journal_page_first 18673
_journal_page_last 18676
_journal_paper_doi 10.1039/d5cc00783f
_journal_volume 61
_journal_year 2025
_chemical_formula_moiety 'C88 H168 Cu8 Si8'
_chemical_formula_sum 'C88 H168 Cu8 Si8'
_chemical_formula_weight 1959.25
_space_group_crystal_system orthorhombic
_space_group_IT_number 19
_space_group_name_Hall 'P 2ac 2ab'
_space_group_name_H-M_alt 'P 21 21 21'
_atom_sites_solution_hydrogens geom
_audit_creation_date 2025-10-14
_audit_creation_method
;
Olex2 1.5
(compiled 2025.07.13 svn.rb7424aed for OlexSys, GUI svn.r7314)
;
_audit_update_record
;
2025-10-16 deposited with the CCDC.	2025-10-20 downloaded from the CCDC.
;
_cell_angle_alpha 90
_cell_angle_beta 90
_cell_angle_gamma 90
_cell_formula_units_Z 4
_cell_length_a 14.9963(11)
_cell_length_b 22.5357(16)
_cell_length_c 30.877(2)
_cell_measurement_reflns_used 9994
_cell_measurement_temperature 100(2)
_cell_measurement_theta_max 23.76
_cell_measurement_theta_min 2.24
_cell_volume 10434.9(13)
_computing_cell_refinement 'Bruker SAINT'
_computing_data_collection 'Bruker APEX2'
_computing_data_reduction 'Bruker SAINT'
_computing_molecular_graphics 'Olex2 1.5 (Dolomanov et al., 2009)'
_computing_publication_material 'Olex2 1.5 (Dolomanov et al., 2009)'
_computing_structure_refinement 'SHELXL 2019/3 (Sheldrick, 2015)'
_computing_structure_solution 'SHELXS  (Sheldrick, 2008)'
_diffrn_ambient_temperature 100.15
_diffrn_detector 'Bruker APEX2 area detector'
_diffrn_detector_area_resol_mean 7.9
_diffrn_detector_type 'CCD area detector'
_diffrn_measured_fraction_theta_full 0.999
_diffrn_measured_fraction_theta_max 0.999
_diffrn_measurement_device 'three-circle diffractometer'
_diffrn_measurement_device_type 'Bruker SMART APEX2 area detector'
_diffrn_measurement_method '\w and \f scans'
_diffrn_radiation_monochromator 'mirror optics'
_diffrn_radiation_probe x-ray
_diffrn_radiation_type MoK\a
_diffrn_radiation_wavelength 0.71073
_diffrn_reflns_av_R_equivalents 0.0482
_diffrn_reflns_av_unetI/netI 0.0601
_diffrn_reflns_Laue_measured_fraction_full 0.999
_diffrn_reflns_Laue_measured_fraction_max 0.999
_diffrn_reflns_limit_h_max 18
_diffrn_reflns_limit_h_min -18
_diffrn_reflns_limit_k_max 23
_diffrn_reflns_limit_k_min -27
_diffrn_reflns_limit_l_max 36
_diffrn_reflns_limit_l_min -37
_diffrn_reflns_number 66447
_diffrn_reflns_point_group_measured_fraction_full 1.000
_diffrn_reflns_point_group_measured_fraction_max 1.000
_diffrn_reflns_theta_full 25.242
_diffrn_reflns_theta_max 25.250
_diffrn_reflns_theta_min 1.319
_diffrn_source 'microfocus sealed X-ray tube'
_diffrn_source_type 'Incoatec I\ms'
_exptl_absorpt_coefficient_mu 1.726
_exptl_absorpt_correction_T_max 0.7454
_exptl_absorpt_correction_T_min 0.6696
_exptl_absorpt_correction_type multi-scan
_exptl_absorpt_process_details SADABS
_exptl_crystal_colour yellow
_exptl_crystal_colour_primary yellow
_exptl_crystal_density_diffrn 1.247
_exptl_crystal_description prism
_exptl_crystal_F_000 4160
_exptl_crystal_size_max 0.28
_exptl_crystal_size_mid 0.2
_exptl_crystal_size_min 0.16
_refine_diff_density_max 2.977
_refine_diff_density_min -1.056
_refine_diff_density_rms 0.156
_refine_ls_abs_structure_details
;
 Flack x determined using 5195 quotients [(I+)-(I-)]/[(I+)+(I-)]
 (Parsons, Flack and Wagner, Acta Cryst. B69 (2013) 249-259).
;
_refine_ls_abs_structure_Flack 0.118(6)
_refine_ls_extinction_method none
_refine_ls_goodness_of_fit_ref 1.046
_refine_ls_hydrogen_treatment constr
_refine_ls_matrix_type full
_refine_ls_number_parameters 1079
_refine_ls_number_reflns 18868
_refine_ls_number_restraints 298
_refine_ls_restrained_S_all 1.059
_refine_ls_R_factor_all 0.1135
_refine_ls_R_factor_gt 0.0804
_refine_ls_shift/su_max 0.001
_refine_ls_shift/su_mean 0.000
_refine_ls_structure_factor_coef Fsqd
_refine_ls_weighting_details 'w=1/[\s^2^(Fo^2^)+(0.1498P)^2^+34.5707P] where P=(Fo^2^+2Fc^2^)/3'
_refine_ls_weighting_scheme calc
_refine_ls_wR_factor_gt 0.2178
_refine_ls_wR_factor_ref 0.2516
_reflns_Friedel_coverage 0.840
_reflns_Friedel_fraction_full 1.000
_reflns_Friedel_fraction_max 1.000
_reflns_number_gt 13930
_reflns_number_total 18868
_reflns_threshold_expression 'I > 2\s(I)'
_cod_data_source_file d5cc00783f2.cif
_cod_data_source_block ag_ag_193_0m_a
_cod_depositor_comments 'Adding full bibliography for 7135098--7135099.cif.'
_cod_original_cell_volume 10435.1(13)
_cod_database_code 7135099
_shelx_shelxl_version_number 2019/3
_shelx_space_group_comment
;
The symmetry employed for this shelxl refinement is uniquely defined
by the following loop, which should always be used as a source of
symmetry information in preference to the above space-group names.
They are only intended as comments.
;
_shelx_estimated_absorpt_t_max 0.770
_shelx_estimated_absorpt_t_min 0.644
_olex2_refinement_description
;
1. Fixed Uiso
 At 1.2 times of:
  All C(H) groups
 At 1.5 times of:
  All C(H,H,H) groups, All C(H,H,H,H,H,H) groups
2. Restrained distances
 C37-C172 = C37-C173
 1.53 with sigma of 0.02
 Si6-C37
 1.89 with sigma of 0.02
 C2-C1 = C4-C3 = C9-C10 = C14A-C13A = C16-C15 = C8-C7 = C6-C5 = C21A-C12A
 1.23 with sigma of 0.02
 C21A-C12A = C6-C5 = C4-C3 = C14A-C13A = C2-C1 = C16-C15 = C8-C7 = C9-C10
 1.23 with sigma of 0.02
 Si2-C17 = Si2-C20
 1.89 with sigma of 0.02
 C29-C27
 1.53 with sigma of 0.02
 Si6-C34 = Si6-C34A
 1.89 with sigma of 0.02
 C36-C34 = C36A-C34A = Si6-C12A = C35-C34 = C35A-C34A
 1.52 with sigma of 0.02
 C172-C37 \\sim C1A-C37A
 with sigma of 0.02
 C173-C37 \\sim C38-C37A
 with sigma of 0.02
 Si6-C172 \\sim Si6-C1A
 with sigma of 0.04
 Si8-C221 \\sim Si8-C40
 with sigma of 0.02
 C173-C172 \\sim C38-C1A
 with sigma of 0.04
 Si6-C173 \\sim Si6-C38
 with sigma of 0.04
 C161-C162 \\sim C161-C163
 with sigma of 0.02
 Si6-C37 \\sim Si6-C37A
 with sigma of 0.02
 C221-C222 \\sim C40-C222
 with sigma of 0.02
 C221-C223 \\sim C40-C223
 with sigma of 0.02
 C161-C162 \\sim C14-C162
 with sigma of 0.02
 Si6-C161 \\sim Si6-C14
 with sigma of 0.02
 C61-C62 \\sim C61-C63
 with sigma of 0.02
 C161-C163 \\sim C14-C163
 with sigma of 0.02
 C62-C63 \\sim C62A-C63A
 with sigma of 0.04
 C61-C62 \\sim C61A-C62A
 with sigma of 0.02
 Si2-C62 \\sim Si2-C62A
 with sigma of 0.04
 C61-C63 \\sim C61A-C63A
 with sigma of 0.02
 Si2-C63 \\sim Si2-C63A
 with sigma of 0.04
 Si2-C61 \\sim Si2-C61A
 with sigma of 0.02
 Si6-C34 \\sim Si6-C34A
 with sigma of 0.02
 C34-C35 \\sim C34A-C35A
 with sigma of 0.02
 C34-C36 \\sim C34A-C36A
 with sigma of 0.02
 Si6-C35 \\sim Si6-C35A
 with sigma of 0.04
 Si6-C36 \\sim Si6-C36A
 with sigma of 0.04
 C35-C36 \\sim C35A-C36A
 with sigma of 0.04
3. Uiso/Uaniso restraints and constraints
C17 \\sim C20 \\sim C18 \\sim C25 \\sim C19 \\sim C24: within 2A with sigma of
0.04 and sigma for terminal atoms of 0.08 within 2A
C161 \\sim C14: within 2A with sigma of 0.04 and sigma for terminal atoms of
0.08 within 2A
Uanis(C1A) \\sim Ueq, Uanis(C173) \\sim Ueq: with sigma of 0.02 and sigma for
terminal atoms of 0.04
Uanis(C1A) \\sim Ueq: with sigma of 0.01 and sigma for terminal atoms of 0.02
Uanis(C37A) \\sim Ueq: with sigma of 0.02 and sigma for terminal atoms of 0.04
Uanis(C37A) \\sim Ueq, Uanis(C37) \\sim Ueq: with sigma of 0.02 and sigma for
terminal atoms of 0.04
Uanis(C14) \\sim Ueq: with sigma of 0.02 and sigma for terminal atoms of 0.04
Uanis(C1) \\sim Ueq, Uanis(C5) \\sim Ueq, Uanis(C13A) \\sim Ueq: with sigma of
0.005 and sigma for terminal atoms of 0.01
Uanis(C112) \\sim Ueq, Uanis(C113) \\sim Ueq: with sigma of 0.005 and sigma for
terminal atoms of 0.01
Uanis(C62A) \\sim Ueq: with sigma of 0.01 and sigma for terminal atoms of 0.02
Uanis(C21A) \\sim Ueq: with sigma of 0.01 and sigma for terminal atoms of 0.02
Uanis(C62) \\sim Ueq: with sigma of 0.01 and sigma for terminal atoms of 0.02
Uanis(C61) \\sim Ueq, Uanis(C61A) \\sim Ueq: with sigma of 0.01 and sigma for
terminal atoms of 0.02
Uanis(C30) \\sim Ueq, Uanis(C29) \\sim Ueq: with sigma of 0.02 and sigma for
terminal atoms of 0.04
Uanis(C123) \\sim Ueq: with sigma of 0.02 and sigma for terminal atoms of 0.04
Uanis(C36A) \\sim Ueq: with sigma of 0.02 and sigma for terminal atoms of 0.04
Uanis(C34) \\sim Ueq: with sigma of 0.02 and sigma for terminal atoms of 0.04
Uanis(C35A) \\sim Ueq: with sigma of 0.02 and sigma for terminal atoms of 0.04
Uanis(C172) = Uanis(C38)
Uanis(Cu7) = Uanis(Cu7A)
Uanis(C61A) = Uanis(C61)
4. Rigid body (RIGU) restrains
 C38, C1A, C37A
 with sigma for 1-2 distances of 0.004 and sigma for 1-3 distances of 0.004
 C173, C172, C37
 with sigma for 1-2 distances of 0.004 and sigma for 1-3 distances of 0.004
 C62A, C63A
 with sigma for 1-2 distances of 0.004 and sigma for 1-3 distances of 0.004
 C62A, C61A, C63A
 with sigma for 1-2 distances of 0.004 and sigma for 1-3 distances of 0.004
 C123, C121, C122
 with sigma for 1-2 distances of 0.01 and sigma for 1-3 distances of 0.01
 C34A, C35A
 with sigma for 1-2 distances of 0.01 and sigma for 1-3 distances of 0.01
5. Others
 Sof(C62A)=Sof(H62D)=Sof(H62E)=Sof(H62F)=Sof(C63A)=Sof(H63D)=Sof(H63E)=
 Sof(H63F)=Sof(C61A)=Sof(H61A)=1-FVAR(1)
 Sof(C61)=Sof(H61)=Sof(C62)=Sof(H62A)=Sof(H62B)=Sof(H62C)=Sof(C63)=Sof(H63A)=
 Sof(H63B)=Sof(H63C)=FVAR(1)
 Sof(Cu7)=1-FVAR(2)
 Sof(Cu7A)=FVAR(2)
 Sof(H16A)=Sof(H16B)=Sof(H16C)=Sof(H16G)=Sof(H16H)=Sof(H16I)=Sof(C14)=Sof(H14)=
 1-FVAR(3)
 Sof(C161)=Sof(H161)=Sof(H16D)=Sof(H16E)=Sof(H16F)=Sof(H16J)=Sof(H16K)=
 Sof(H16L)=FVAR(3)
 Sof(C35A)=Sof(H35D)=Sof(H35E)=Sof(H35F)=Sof(C34A)=Sof(H34A)=Sof(C36A)=
 Sof(H36D)=Sof(H36E)=Sof(H36F)=1-FVAR(4)
 Sof(C34)=Sof(H34)=Sof(C35)=Sof(H35A)=Sof(H35B)=Sof(H35C)=Sof(C36)=Sof(H36A)=
 Sof(H36B)=Sof(H36C)=FVAR(4)
 Sof(C38)=Sof(H38A)=Sof(H38B)=Sof(H38C)=Sof(C37A)=Sof(H37A)=Sof(C1A)=Sof(H1AA)=
 Sof(H1AB)=Sof(H1AC)=1-FVAR(5)
 Sof(C173)=Sof(H17A)=Sof(H17B)=Sof(H17C)=Sof(C172)=Sof(H17D)=Sof(H17E)=
 Sof(H17F)=Sof(C37)=Sof(H37)=FVAR(5)
 Fixed Sof: C221(0.5) H221(0.5) H22D(0.5) H22E(0.5) H22F(0.5) H22G(0.5)
 H22H(0.5) H22I(0.5) H22J(0.5) H22K(0.5) H22L(0.5) H22M(0.5) H22N(0.5)
 H22O(0.5) C20(0.5) H20(0.5) C17(0.5) H17(0.5) C19(0.5) H19G(0.5) H19H(0.5)
 H19I(0.5) C18(0.5) H18A(0.5) H18B(0.5) H18C(0.5) C24(0.5) H24G(0.5) H24H(0.5)
 H24I(0.5) C25(0.5) H25A(0.5) H25B(0.5) H25C(0.5) C26(0.5) H26(0.5) C27(0.5)
 H27(0.5) H28A(0.5) H28B(0.5) H28C(0.5) H28D(0.5) H28E(0.5) H28F(0.5) C29(0.5)
 H29A(0.5) H29B(0.5) H29C(0.5) C30(0.5) H30A(0.5) H30B(0.5) H30C(0.5) C40(0.5)
 H40(0.5)
6.a Ternary CH refined with riding coordinates:
 C11(H11), C21(H21), C31(H31), C71(H71), C81(H81), C91(H91), C101(H101),
 C111(H111), C121(H121), C131(H131), C141(H141), C151(H151), C161(H161),
 C201(H201), C211(H211), C191(H191), C241(H241), C221(H221), C231(H231),
 C61(H61), C61A(H61A), C14(H14), C20(H20), C17(H17), C26(H26), C27(H27),
 C40(H40), C34(H34), C34A(H34A), C37(H37), C37A(H37A)
6.b Me refined with riding coordinates:
 C12(H12A,H12B,H12C), C13(H13A,H13B,H13C), C22(H22A,H22B,H22C), C23(H23A,H23B,
 H23C), C32(H32A,H32B,H32C), C33(H33A,H33B,H33C), C72(H72A,H72B,H72C), C73(H73A,
 H73B,H73C), C82(H82A,H82B,H82C), C83(H83A,H83B,H83C), C92(H92A,H92B,H92C),
 C93(H93A,H93B,H93C), C102(H10A,H10B,H10C), C103(H10D,H10E,H10F), C112(H11A,
 H11B,H11C), C113(H11D,H11E,H11F), C122(H12D,H12E,H12F), C123(H12G,H12H,H12I),
 C132(H13D,H13E,H13F), C133(H13G,H13H,H13I), C142(H14A,H14B,H14C), C143(H14D,
 H14E,H14F), C152(H15A,H15B,H15C), C153(H15D,H15E,H15F), C163(H16J,H16K,H16L),
 C163(H16G,H16H,H16I), C202(H20A,H20B,H20C), C203(H20D,H20E,H20F), C212(H21A,
 H21B,H21C), C213(H21D,H21E,H21F), C193(H19A,H19B,H19C), C192(H19D,H19E,H19F),
 C242(H24A,H24B,H24C), C243(H24D,H24E,H24F), C222(H22D,H22E,H22F), C222(H22G,
 H22H,H22I), C223(H22J,H22K,H22L), C223(H22M,H22N,H22O), C232(H23D,H23E,H23F),
 C233(H23G,H23H,H23I), C62(H62A,H62B,H62C), C63(H63A,H63B,H63C), C173(H17A,H17B,
 H17C), C172(H17D,H17E,H17F), C62A(H62D,H62E,H62F), C19(H19G,H19H,H19I),
 C18(H18A,H18B,H18C), C24(H24G,H24H,H24I), C25(H25A,H25B,H25C), C28(H28A,H28B,
 H28C), C28(H28D,H28E,H28F), C29(H29A,H29B,H29C), C30(H30A,H30B,H30C), C35(H35A,
 H35B,H35C), C36(H36A,H36B,H36C), C35A(H35D,H35E,H35F), C36A(H36D,H36E,H36F),
 C38(H38A,H38B,H38C), C1A(H1AA,H1AB,H1AC)
6.c Idealised Me refined as rotating group:
 C162(H16D,H16E,H16F), C162(H16A,H16B,H16C), C63A(H63D,H63E,H63F)
;
_olex2_submission_special_instructions 'No special instructions were received'

loop_
_space_group_symop_operation_xyz
'x, y, z'
'-x+1/2, -y, z+1/2'
'-x, y+1/2, -z+1/2'
'x+1/2, -y+1/2, -z'

loop_
_atom_site_label
_atom_site_type_symbol
_atom_site_fract_x
_atom_site_fract_y
_atom_site_fract_z
_atom_site_U_iso_or_equiv
_atom_site_adp_type
_atom_site_occupancy
_atom_site_site_symmetry_order
_atom_site_calc_flag
_atom_site_refinement_flags_posn
_atom_site_refinement_flags_adp
_atom_site_refinement_flags_occupancy
_atom_site_disorder_assembly
_atom_site_disorder_group
Cu1 Cu 0.48035(13) 0.47545(10) 0.32500(6) 0.0540(5) Uani 1 1 d . . . . .
Cu2 Cu 0.35699(11) 0.57655(9) 0.28695(5) 0.0487(4) Uani 1 1 d . . . . .
Cu3 Cu 0.19518(13) 0.57764(9) 0.34961(6) 0.0551(5) Uani 1 1 d . . . . .
Cu4 Cu 0.23843(13) 0.47973(9) 0.41513(6) 0.0539(5) Uani 1 1 d . . . . .
Cu5 Cu 0.35857(10) 0.53579(7) 0.36764(5) 0.0365(4) Uani 1 1 d . . . . .
Cu6 Cu 0.39173(12) 0.42182(10) 0.39629(6) 0.0528(5) Uani 1 1 d . . . . .
Cu7 Cu 0.40898(16) 0.47053(8) 0.47979(5) 0.0312(5) Uani 0.905(6) 1 d . . P A 1
Cu8 Cu 0.45767(14) 0.57981(9) 0.44369(6) 0.0570(5) Uani 1 1 d . . . . .
Si1 Si 0.6946(3) 0.4331(2) 0.33560(16) 0.0588(12) Uani 1 1 d . . . . .
C1 C 0.4979(10) 0.4236(9) 0.3708(5) 0.063(4) Uani 1 1 d D U . . .
C2 C 0.5764(10) 0.4234(9) 0.3537(5) 0.062(4) Uani 1 1 d D . . . .
C11 C 0.7620(12) 0.3651(11) 0.3462(10) 0.095(7) Uani 1 1 d . . . . .
H11 H 0.751925 0.339888 0.320035 0.115 Uiso 1 1 calc R U . . .
C12 C 0.7335(18) 0.3305(18) 0.3800(14) 0.19(2) Uani 1 1 d . . . . .
H12A H 0.668825 0.324908 0.378017 0.286 Uiso 1 1 calc R U . . .
H12B H 0.763202 0.291774 0.378655 0.286 Uiso 1 1 calc R U . . .
H12C H 0.748166 0.349948 0.407469 0.286 Uiso 1 1 calc R U . . .
C13 C 0.8615(14) 0.3766(12) 0.3461(11) 0.114(9) Uani 1 1 d . . . . .
H13A H 0.876965 0.401556 0.321206 0.170 Uiso 1 1 calc R U . . .
H13B H 0.878408 0.396978 0.372922 0.170 Uiso 1 1 calc R U . . .
H13C H 0.893444 0.338804 0.344109 0.170 Uiso 1 1 calc R U . . .
C21 C 0.7329(12) 0.5002(10) 0.3633(7) 0.080(6) Uani 1 1 d . . . . .
H21 H 0.798835 0.501598 0.358715 0.096 Uiso 1 1 calc R U . . .
C22 C 0.6953(17) 0.5609(11) 0.3439(11) 0.112(9) Uani 1 1 d . . . . .
H22A H 0.704191 0.561346 0.312442 0.168 Uiso 1 1 calc R U . . .
H22B H 0.631548 0.564207 0.350351 0.168 Uiso 1 1 calc R U . . .
H22C H 0.727202 0.594365 0.356945 0.168 Uiso 1 1 calc R U . . .
C23 C 0.7195(17) 0.4988(17) 0.4126(9) 0.140(14) Uani 1 1 d . . . . .
H23A H 0.742747 0.461342 0.424153 0.210 Uiso 1 1 calc R U . . .
H23B H 0.751417 0.532084 0.425826 0.210 Uiso 1 1 calc R U . . .
H23C H 0.655763 0.501925 0.419232 0.210 Uiso 1 1 calc R U . . .
C31 C 0.6882(13) 0.4447(10) 0.2742(6) 0.077(6) Uani 1 1 d . . . . .
H31 H 0.648439 0.479689 0.269409 0.093 Uiso 1 1 calc R U . . .
C32 C 0.7736(16) 0.4588(13) 0.2530(9) 0.112(9) Uani 1 1 d . . . . .
H32A H 0.802188 0.491879 0.268207 0.168 Uiso 1 1 calc R U . . .
H32B H 0.812622 0.423953 0.253966 0.168 Uiso 1 1 calc R U . . .
H32C H 0.762698 0.469945 0.222796 0.168 Uiso 1 1 calc R U . . .
C33 C 0.6488(16) 0.3962(10) 0.2509(7) 0.084(6) Uani 1 1 d . . . . .
H33A H 0.591670 0.385708 0.264291 0.126 Uiso 1 1 calc R U . . .
H33B H 0.638986 0.407866 0.220741 0.126 Uiso 1 1 calc R U . . .
H33C H 0.688910 0.361874 0.251911 0.126 Uiso 1 1 calc R U . . .
Si2 Si 0.4890(3) 0.6177(2) 0.20365(13) 0.0596(12) Uani 1 1 d D . . . .
C3 C 0.4652(9) 0.5344(7) 0.2841(5) 0.059(5) Uani 1 1 d D . . . .
C4 C 0.4705(10) 0.5664(7) 0.2497(4) 0.052(4) Uani 1 1 d D . . . .
Si3 Si 0.0617(3) 0.6716(2) 0.29628(14) 0.0506(10) Uani 1 1 d . . . . .
C5 C 0.2497(8) 0.6073(6) 0.3000(5) 0.043(3) Uani 1 1 d D U . . .
C71 C -0.0226(14) 0.6113(9) 0.2766(8) 0.078(6) Uani 1 1 d . . . . .
H71 H 0.004922 0.595000 0.249645 0.094 Uiso 1 1 calc R U . . .
C72 C -0.028(2) 0.5615(13) 0.3053(10) 0.137(13) Uani 1 1 d . . . . .
H72A H 0.032863 0.548366 0.312700 0.205 Uiso 1 1 calc R U . . .
H72B H -0.059128 0.573078 0.331800 0.205 Uiso 1 1 calc R U . . .
H72C H -0.059729 0.529093 0.291111 0.205 Uiso 1 1 calc R U . . .
C73 C -0.1087(13) 0.6375(12) 0.2619(11) 0.114(10) Uani 1 1 d . . . . .
H73A H -0.096839 0.671007 0.242531 0.171 Uiso 1 1 calc R U . . .
H73B H -0.143269 0.607285 0.246377 0.171 Uiso 1 1 calc R U . . .
H73C H -0.142668 0.651271 0.287065 0.171 Uiso 1 1 calc R U . . .
C81 C 0.0316(13) 0.6954(9) 0.3523(6) 0.070(5) Uani 1 1 d . . . . .
H81 H 0.015057 0.658193 0.368023 0.085 Uiso 1 1 calc R U . . .
C82 C 0.1075(16) 0.7233(11) 0.3785(7) 0.091(6) Uani 1 1 d . . . . .
H82A H 0.159879 0.697333 0.377552 0.136 Uiso 1 1 calc R U . . .
H82B H 0.122749 0.762064 0.366192 0.136 Uiso 1 1 calc R U . . .
H82C H 0.088425 0.728387 0.408668 0.136 Uiso 1 1 calc R U . . .
C83 C -0.0547(17) 0.7353(13) 0.3527(9) 0.111(9) Uani 1 1 d . . . . .
H83A H -0.101656 0.716100 0.335626 0.167 Uiso 1 1 calc R U . . .
H83B H -0.075223 0.740479 0.382581 0.167 Uiso 1 1 calc R U . . .
H83C H -0.040898 0.774156 0.340106 0.167 Uiso 1 1 calc R U . . .
C91 C 0.0711(12) 0.7318(8) 0.2554(6) 0.064(4) Uani 1 1 d . . . . .
H91 H 0.012815 0.753390 0.255655 0.077 Uiso 1 1 calc R U . . .
C92 C 0.0842(18) 0.7094(11) 0.2098(6) 0.091(7) Uani 1 1 d . . . . .
H92A H 0.037581 0.680504 0.202839 0.136 Uiso 1 1 calc R U . . .
H92B H 0.080826 0.742806 0.189516 0.136 Uiso 1 1 calc R U . . .
H92C H 0.142823 0.690460 0.207404 0.136 Uiso 1 1 calc R U . . .
C93 C 0.1411(14) 0.7763(9) 0.2676(8) 0.083(6) Uani 1 1 d . . . . .
H93A H 0.130808 0.789989 0.297285 0.125 Uiso 1 1 calc R U . . .
H93B H 0.200182 0.757894 0.265626 0.125 Uiso 1 1 calc R U . . .
H93C H 0.138184 0.810240 0.247738 0.125 Uiso 1 1 calc R U . . .
Si4 Si 0.4784(6) 0.7286(3) 0.4158(2) 0.091(2) Uani 1 1 d . . . . .
C7 C 0.4122(10) 0.6065(6) 0.3864(4) 0.048(4) Uani 1 1 d D . . . .
C8 C 0.4448(12) 0.6526(7) 0.3997(5) 0.059(4) Uani 1 1 d D . . . .
Si5 Si 0.2075(3) 0.37634(19) 0.28921(14) 0.0491(10) Uani 1 1 d . . . . .
C9 C 0.3042(9) 0.4634(6) 0.3497(4) 0.042(3) Uani 1 1 d D . . . .
C10 C 0.2673(9) 0.4262(6) 0.3264(4) 0.045(3) Uani 1 1 d D . . . .
Si6 Si 0.0668(4) 0.5126(3) 0.48689(16) 0.0727(15) Uani 1 1 d D . . . .
C12A C 0.1241(10) 0.5271(7) 0.4368(5) 0.062(4) Uani 1 1 d D . . . .
C101 C 0.4499(16) 0.7782(9) 0.3672(8) 0.087(6) Uani 1 1 d . . . . .
H101 H 0.497549 0.770172 0.345284 0.104 Uiso 1 1 calc R U . . .
C102 C 0.364(2) 0.7644(11) 0.3448(11) 0.128(11) Uani 1 1 d . . . . .
H10A H 0.361275 0.721799 0.338613 0.192 Uiso 1 1 calc R U . . .
H10B H 0.314193 0.775711 0.363414 0.192 Uiso 1 1 calc R U . . .
H10C H 0.361086 0.786684 0.317552 0.192 Uiso 1 1 calc R U . . .
C103 C 0.457(2) 0.8433(9) 0.3772(9) 0.107(9) Uani 1 1 d . . . . .
H10D H 0.513715 0.851187 0.391868 0.161 Uiso 1 1 calc R U . . .
H10E H 0.454403 0.866087 0.350177 0.161 Uiso 1 1 calc R U . . .
H10F H 0.407510 0.855114 0.396040 0.161 Uiso 1 1 calc R U . . .
C111 C 0.414(3) 0.7509(12) 0.4664(8) 0.145(16) Uani 1 1 d . . . . .
H111 H 0.421412 0.794831 0.469490 0.174 Uiso 1 1 calc R U . . .
C112 C 0.298(3) 0.738(2) 0.4612(15) 0.185(17) Uani 1 1 d . U . . .
H11A H 0.276406 0.755493 0.434189 0.278 Uiso 1 1 calc R U . . .
H11B H 0.286808 0.694969 0.460824 0.278 Uiso 1 1 calc R U . . .
H11C H 0.266555 0.755719 0.485796 0.278 Uiso 1 1 calc R U . . .
C113 C 0.446(3) 0.7249(18) 0.5063(13) 0.163(14) Uani 1 1 d . U . . .
H11D H 0.510455 0.732316 0.508996 0.245 Uiso 1 1 calc R U . . .
H11E H 0.415031 0.742837 0.530892 0.245 Uiso 1 1 calc R U . . .
H11F H 0.435284 0.682088 0.505920 0.245 Uiso 1 1 calc R U . . .
C121 C 0.598(2) 0.7315(13) 0.4277(11) 0.125(9) Uani 1 1 d . . . . .
H121 H 0.606654 0.766026 0.447626 0.150 Uiso 1 1 calc R U . . .
C122 C 0.654(3) 0.744(2) 0.3877(10) 0.172(17) Uani 1 1 d . . . . .
H12D H 0.631058 0.779728 0.373002 0.258 Uiso 1 1 calc R U . . .
H12E H 0.716279 0.751413 0.396370 0.258 Uiso 1 1 calc R U . . .
H12F H 0.651754 0.710410 0.367934 0.258 Uiso 1 1 calc R U . . .
C123 C 0.630(2) 0.6763(14) 0.4529(13) 0.152(13) Uani 1 1 d . U . . .
H12G H 0.591790 0.670107 0.478219 0.229 Uiso 1 1 calc R U . . .
H12H H 0.627255 0.641398 0.434055 0.229 Uiso 1 1 calc R U . . .
H12I H 0.691780 0.682401 0.462491 0.229 Uiso 1 1 calc R U . . .
Si7 Si 0.3897(3) 0.31306(19) 0.48940(14) 0.0500(10) Uani 1 1 d . . . . .
C13A C 0.3012(10) 0.4197(8) 0.4455(5) 0.059(4) Uani 1 1 d D U . . .
C14A C 0.3535(12) 0.3812(6) 0.4606(5) 0.059(4) Uani 1 1 d D . . . .
C131 C 0.1604(18) 0.3128(9) 0.3232(7) 0.086(7) Uani 1 1 d . . . . .
H131 H 0.116639 0.292998 0.303527 0.103 Uiso 1 1 calc R U . . .
C132 C 0.219(4) 0.2708(13) 0.3321(13) 0.23(3) Uani 1 1 d . . . . .
H13D H 0.250547 0.259455 0.305611 0.351 Uiso 1 1 calc R U . . .
H13E H 0.262053 0.285717 0.353440 0.351 Uiso 1 1 calc R U . . .
H13F H 0.188040 0.236207 0.344039 0.351 Uiso 1 1 calc R U . . .
C133 C 0.1043(17) 0.3372(12) 0.3591(8) 0.105(8) Uani 1 1 d . . . . .
H13G H 0.064335 0.367786 0.347513 0.157 Uiso 1 1 calc R U . . .
H13H H 0.068869 0.305175 0.371868 0.157 Uiso 1 1 calc R U . . .
H13I H 0.142882 0.354685 0.381269 0.157 Uiso 1 1 calc R U . . .
C141 C 0.2845(13) 0.3456(11) 0.2481(7) 0.088(7) Uani 1 1 d . . . . .
H141 H 0.324100 0.318263 0.264906 0.106 Uiso 1 1 calc R U . . .
C142 C 0.3485(19) 0.3902(15) 0.2277(9) 0.140(14) Uani 1 1 d . . . . .
H14A H 0.375145 0.414811 0.250425 0.210 Uiso 1 1 calc R U . . .
H14B H 0.395603 0.368880 0.212167 0.210 Uiso 1 1 calc R U . . .
H14C H 0.315716 0.415504 0.207380 0.210 Uiso 1 1 calc R U . . .
C143 C 0.2402(16) 0.3054(11) 0.2142(7) 0.091(7) Uani 1 1 d . . . . .
H14D H 0.199796 0.277581 0.228704 0.137 Uiso 1 1 calc R U . . .
H14E H 0.206267 0.329834 0.193748 0.137 Uiso 1 1 calc R U . . .
H14F H 0.286154 0.283210 0.198534 0.137 Uiso 1 1 calc R U . . .
C151 C 0.1132(13) 0.4232(11) 0.2670(7) 0.079(5) Uani 1 1 d . . . . .
H151 H 0.084275 0.441800 0.292851 0.095 Uiso 1 1 calc R U . . .
C152 C 0.146(2) 0.4751(9) 0.2391(9) 0.115(10) Uani 1 1 d . . . . .
H15A H 0.193937 0.496025 0.254413 0.172 Uiso 1 1 calc R U . . .
H15B H 0.168711 0.459859 0.211525 0.172 Uiso 1 1 calc R U . . .
H15C H 0.096598 0.502485 0.233699 0.172 Uiso 1 1 calc R U . . .
C153 C 0.0382(16) 0.3904(13) 0.2431(8) 0.102(8) Uani 1 1 d . . . . .
H15D H 0.017113 0.357230 0.260892 0.154 Uiso 1 1 calc R U . . .
H15E H -0.011312 0.417805 0.237631 0.154 Uiso 1 1 calc R U . . .
H15F H 0.060801 0.375179 0.215456 0.154 Uiso 1 1 calc R U . . .
Si8 Si 0.5505(4) 0.5192(2) 0.58792(14) 0.0646(13) Uani 1 1 d D . . . .
C15 C 0.4889(13) 0.5441(8) 0.4954(5) 0.065(5) Uani 1 1 d D . . . .
C16 C 0.5131(14) 0.5232(8) 0.5302(5) 0.065(5) Uani 1 1 d D . . . .
C161 C -0.022(2) 0.5750(16) 0.4963(9) 0.082(13) Uani 0.50(5) 1 d D U P B 2
H161 H 0.003069 0.609166 0.513210 0.098 Uiso 0.50(5) 1 calc R U P B 2
C162 C -0.064(2) 0.5955(14) 0.4505(7) 0.120(10) Uani 1 1 d D . . . .
H16D H -0.115671 0.620898 0.455688 0.179 Uiso 0.50(5) 1 calc R U P B 2
H16E H -0.081979 0.560440 0.433975 0.179 Uiso 0.50(5) 1 calc R U P B 2
H16F H -0.018916 0.617728 0.433946 0.179 Uiso 0.50(5) 1 calc R U P B 2
H16A H -0.119240 0.615710 0.458369 0.179 Uiso 0.50(5) 1 calc R U P B 1
H16B H -0.061656 0.589911 0.419005 0.179 Uiso 0.50(5) 1 calc R U P B 1
H16C H -0.012726 0.619730 0.459599 0.179 Uiso 0.50(5) 1 calc R U P B 1
C163 C -0.1059(16) 0.545(2) 0.5195(10) 0.19(2) Uani 1 1 d D . . . .
H16J H -0.088328 0.530569 0.548238 0.290 Uiso 0.50(5) 1 calc R U P B 2
H16K H -0.153532 0.574488 0.522628 0.290 Uiso 0.50(5) 1 calc R U P B 2
H16L H -0.127263 0.511744 0.501979 0.290 Uiso 0.50(5) 1 calc R U P B 2
H16G H -0.106556 0.508418 0.536654 0.290 Uiso 0.50(5) 1 calc R U P B 1
H16H H -0.072329 0.575648 0.535141 0.290 Uiso 0.50(5) 1 calc R U P B 1
H16I H -0.167170 0.558668 0.514869 0.290 Uiso 0.50(5) 1 calc R U P B 1
C201 C 0.3118(15) 0.2524(10) 0.4691(9) 0.090(7) Uani 1 1 d . . . . .
H201 H 0.336582 0.243380 0.439779 0.108 Uiso 1 1 calc R U . . .
C202 C 0.228(2) 0.2630(13) 0.4608(14) 0.171(19) Uani 1 1 d . . . . .
H20A H 0.222298 0.300548 0.444912 0.256 Uiso 1 1 calc R U . . .
H20B H 0.203174 0.230725 0.443162 0.256 Uiso 1 1 calc R U . . .
H20C H 0.194322 0.265800 0.488021 0.256 Uiso 1 1 calc R U . . .
C203 C 0.3294(15) 0.1943(8) 0.4942(9) 0.091(7) Uani 1 1 d . . . . .
H20D H 0.393631 0.189751 0.499032 0.136 Uiso 1 1 calc R U . . .
H20E H 0.298468 0.195643 0.522089 0.136 Uiso 1 1 calc R U . . .
H20F H 0.307321 0.160568 0.477229 0.136 Uiso 1 1 calc R U . . .
C211 C 0.5056(13) 0.2937(9) 0.4744(6) 0.072(5) Uani 1 1 d . . . . .
H211 H 0.525604 0.262613 0.495350 0.086 Uiso 1 1 calc R U . . .
C212 C 0.5694(11) 0.3473(9) 0.4802(7) 0.070(5) Uani 1 1 d . . . . .
H21A H 0.562438 0.363672 0.509426 0.105 Uiso 1 1 calc R U . . .
H21B H 0.631187 0.334212 0.476124 0.105 Uiso 1 1 calc R U . . .
H21C H 0.555037 0.377918 0.458778 0.105 Uiso 1 1 calc R U . . .
C213 C 0.5141(16) 0.2657(10) 0.4280(7) 0.086(6) Uani 1 1 d . . . . .
H21D H 0.473035 0.232091 0.425400 0.129 Uiso 1 1 calc R U . . .
H21E H 0.499265 0.295658 0.406124 0.129 Uiso 1 1 calc R U . . .
H21F H 0.575415 0.251952 0.423469 0.129 Uiso 1 1 calc R U . . .
C191 C 0.3859(15) 0.3339(9) 0.5481(6) 0.075(5) Uani 1 1 d . . . . .
H191 H 0.415834 0.373470 0.549976 0.090 Uiso 1 1 calc R U . . .
C193 C 0.4367(15) 0.2938(11) 0.5792(6) 0.090(7) Uani 1 1 d . . . . .
H19A H 0.497626 0.287893 0.568483 0.134 Uiso 1 1 calc R U . . .
H19B H 0.438763 0.312266 0.607884 0.134 Uiso 1 1 calc R U . . .
H19C H 0.406489 0.255310 0.581191 0.134 Uiso 1 1 calc R U . . .
C192 C 0.2921(15) 0.3439(12) 0.5635(7) 0.092(7) Uani 1 1 d . . . . .
H19D H 0.260758 0.369754 0.542995 0.139 Uiso 1 1 calc R U . . .
H19E H 0.260983 0.305717 0.565397 0.139 Uiso 1 1 calc R U . . .
H19F H 0.293257 0.362673 0.592091 0.139 Uiso 1 1 calc R U . . .
C241 C 0.5985(15) 0.4422(10) 0.5957(6) 0.078(6) Uani 1 1 d . . . . .
H241 H 0.552128 0.414460 0.584185 0.094 Uiso 1 1 calc R U . . .
C242 C 0.6836(17) 0.4275(14) 0.5705(8) 0.112(9) Uani 1 1 d . . . . .
H24A H 0.675471 0.437906 0.539913 0.168 Uiso 1 1 calc R U . . .
H24B H 0.733617 0.450244 0.582429 0.168 Uiso 1 1 calc R U . . .
H24C H 0.696312 0.384988 0.572960 0.168 Uiso 1 1 calc R U . . .
C243 C 0.6077(19) 0.4265(11) 0.6449(8) 0.103(8) Uani 1 1 d . . . . .
H24D H 0.552203 0.436416 0.659930 0.155 Uiso 1 1 calc R U . . .
H24E H 0.619749 0.383932 0.647983 0.155 Uiso 1 1 calc R U . . .
H24F H 0.657054 0.449188 0.657452 0.155 Uiso 1 1 calc R U . . .
C221 C 0.657(2) 0.5640(15) 0.5945(9) 0.072(12) Uani 0.5 1 d D . P C 1
H221 H 0.706483 0.534175 0.591811 0.086 Uiso 0.5 1 calc R U P C 1
C222 C 0.678(2) 0.6068(17) 0.5641(10) 0.146(14) Uani 1 1 d D . . . .
H22D H 0.671915 0.589873 0.534959 0.219 Uiso 0.5 1 calc R U P C 1
H22E H 0.636457 0.640274 0.567154 0.219 Uiso 0.5 1 calc R U P C 1
H22F H 0.738957 0.620595 0.568475 0.219 Uiso 0.5 1 calc R U P C 1
H22G H 0.646281 0.606896 0.536225 0.219 Uiso 0.5 1 calc R U P C 2
H22H H 0.699219 0.646886 0.570480 0.219 Uiso 0.5 1 calc R U P C 2
H22I H 0.728373 0.579435 0.562587 0.219 Uiso 0.5 1 calc R U P C 2
C223 C 0.6651(17) 0.5874(13) 0.6412(8) 0.106(8) Uani 1 1 d D . . . .
H22J H 0.650134 0.555584 0.661549 0.160 Uiso 0.5 1 calc R U P C 1
H22K H 0.726179 0.600958 0.646532 0.160 Uiso 0.5 1 calc R U P C 1
H22L H 0.623679 0.620637 0.645212 0.160 Uiso 0.5 1 calc R U P C 1
H22M H 0.621938 0.574376 0.663052 0.160 Uiso 0.5 1 calc R U P C 2
H22N H 0.715568 0.559856 0.640557 0.160 Uiso 0.5 1 calc R U P C 2
H22O H 0.686414 0.627306 0.648450 0.160 Uiso 0.5 1 calc R U P C 2
C231 C 0.4483(18) 0.5301(11) 0.6234(6) 0.095(7) Uani 1 1 d . . . . .
H231 H 0.469082 0.528536 0.654150 0.114 Uiso 1 1 calc R U . . .
C232 C 0.3824(16) 0.4778(12) 0.6170(7) 0.097(7) Uani 1 1 d . . . . .
H23D H 0.414011 0.440169 0.621321 0.146 Uiso 1 1 calc R U . . .
H23E H 0.333850 0.480985 0.638147 0.146 Uiso 1 1 calc R U . . .
H23F H 0.357826 0.479132 0.587662 0.146 Uiso 1 1 calc R U . . .
C233 C 0.404(2) 0.5891(15) 0.6173(9) 0.134(12) Uani 1 1 d . . . . .
H23G H 0.447491 0.620909 0.621538 0.201 Uiso 1 1 calc R U . . .
H23H H 0.379371 0.591566 0.587877 0.201 Uiso 1 1 calc R U . . .
H23I H 0.355396 0.593419 0.638363 0.201 Uiso 1 1 calc R U . . .
C61 C 0.564(3) 0.6820(19) 0.2245(15) 0.114(11) Uani 0.59(3) 1 d D U P D 1
H61 H 0.570846 0.710356 0.199857 0.137 Uiso 0.59(3) 1 calc R U P D 1
C62 C 0.655(4) 0.647(3) 0.228(2) 0.18(3) Uani 0.59(3) 1 d D U P D 1
H62A H 0.669350 0.629153 0.200395 0.268 Uiso 0.59(3) 1 calc R U P D 1
H62B H 0.702287 0.674938 0.236639 0.268 Uiso 0.59(3) 1 calc R U P D 1
H62C H 0.649291 0.616265 0.250423 0.268 Uiso 0.59(3) 1 calc R U P D 1
C63 C 0.517(4) 0.7174(18) 0.2623(11) 0.14(2) Uani 0.59(3) 1 d D . P D 1
H63A H 0.461287 0.734916 0.251511 0.205 Uiso 0.59(3) 1 calc R U P D 1
H63B H 0.503571 0.690348 0.286244 0.205 Uiso 0.59(3) 1 calc R U P D 1
H63C H 0.556568 0.749020 0.272461 0.205 Uiso 0.59(3) 1 calc R U P D 1
C21A C 0.1681(13) 0.5409(7) 0.3993(4) 0.066(5) Uani 1 1 d D U . . .
C6 C 0.1731(10) 0.6343(7) 0.2991(5) 0.056(4) Uani 1 1 d D . . . .
C173 C 0.138(4) 0.6077(15) 0.5240(14) 0.162(19) Uani 0.75(4) 1 d D U P B 5
H17A H 0.157438 0.617905 0.494596 0.243 Uiso 0.75(4) 1 calc R U P B 5
H17B H 0.076320 0.619936 0.528240 0.243 Uiso 0.75(4) 1 calc R U P B 5
H17C H 0.176506 0.628241 0.545030 0.243 Uiso 0.75(4) 1 calc R U P B 5
C172 C 0.114(4) 0.537(2) 0.5776(10) 0.167(19) Uani 0.75(4) 1 d D . P B 5
H17D H 0.113672 0.496097 0.588293 0.251 Uiso 0.75(4) 1 calc R U P B 5
H17E H 0.153093 0.561320 0.595616 0.251 Uiso 0.75(4) 1 calc R U P B 5
H17F H 0.052907 0.553015 0.578826 0.251 Uiso 0.75(4) 1 calc R U P B 5
Cu7A Cu 0.4547(17) 0.4630(8) 0.4722(5) 0.0312(5) Uani 0.095(6) 1 d . . P A 2
C62A C 0.577(6) 0.678(3) 0.266(2) 0.15(3) Uani 0.41(3) 1 d D U P D 2
H62D H 0.557228 0.643588 0.283016 0.227 Uiso 0.41(3) 1 calc R U P D 2
H62E H 0.631232 0.667024 0.249821 0.227 Uiso 0.41(3) 1 calc R U P D 2
H62F H 0.588780 0.711390 0.284644 0.227 Uiso 0.41(3) 1 calc R U P D 2
C63A C 0.508(4) 0.7468(19) 0.1988(18) 0.092(15) Uani 0.41(3) 1 d D . P D 2
H63D H 0.549857 0.735929 0.175793 0.138 Uiso 0.41(3) 1 calc R U P D 2
H63E H 0.529242 0.782567 0.213573 0.138 Uiso 0.41(3) 1 calc R U P D 2
H63F H 0.449079 0.754400 0.186227 0.138 Uiso 0.41(3) 1 calc R U P D 2
C61A C 0.501(4) 0.6946(18) 0.2322(16) 0.114(11) Uani 0.41(3) 1 d D U P D 2
H61A H 0.445261 0.701194 0.249304 0.137 Uiso 0.41(3) 1 calc R U P D 2
C14 C -0.059(2) 0.5327(16) 0.4739(9) 0.081(13) Uani 0.50(5) 1 d D U P B 1
H14 H -0.090332 0.500829 0.457002 0.097 Uiso 0.50(5) 1 calc R U P B 1
C20 C 0.375(2) 0.648(2) 0.1920(15) 0.093(13) Uani 0.5 1 d D U P D 3
H20 H 0.350939 0.666018 0.219201 0.112 Uiso 0.5 1 calc R U P D 3
C17 C 0.391(2) 0.619(3) 0.1662(14) 0.110(14) Uani 0.5 1 d D U P D 4
H17 H 0.409699 0.639842 0.138920 0.132 Uiso 0.5 1 calc R U P D 4
C19 C 0.303(3) 0.596(2) 0.1759(13) 0.082(12) Uani 0.5 1 d . U P D 3
H19G H 0.300721 0.563561 0.197358 0.123 Uiso 0.5 1 calc R U P D 3
H19H H 0.243113 0.613021 0.172856 0.123 Uiso 0.5 1 calc R U P D 3
H19I H 0.321857 0.579443 0.147896 0.123 Uiso 0.5 1 calc R U P D 3
C18 C 0.371(3) 0.693(2) 0.1570(15) 0.105(15) Uani 0.5 1 d . U P D 3
H18A H 0.412235 0.725794 0.164086 0.158 Uiso 0.5 1 calc R U P D 3
H18B H 0.389303 0.675170 0.129488 0.158 Uiso 0.5 1 calc R U P D 3
H18C H 0.310559 0.708748 0.154449 0.158 Uiso 0.5 1 calc R U P D 3
C24 C 0.358(4) 0.552(2) 0.1540(13) 0.109(16) Uani 0.5 1 d . U P D 4
H24G H 0.408280 0.528885 0.143104 0.163 Uiso 0.5 1 calc R U P D 4
H24H H 0.333384 0.532887 0.179908 0.163 Uiso 0.5 1 calc R U P D 4
H24I H 0.311434 0.554241 0.131642 0.163 Uiso 0.5 1 calc R U P D 4
C25 C 0.292(4) 0.651(4) 0.184(2) 0.14(2) Uani 0.5 1 d . U P D 4
H25A H 0.302930 0.692434 0.192949 0.217 Uiso 0.5 1 calc R U P D 4
H25B H 0.247693 0.650172 0.161087 0.217 Uiso 0.5 1 calc R U P D 4
H25C H 0.269643 0.628818 0.209354 0.217 Uiso 0.5 1 calc R U P D 4
C26 C 0.531(2) 0.572(2) 0.1583(10) 0.069(10) Uani 0.5 1 d . . P D 1
H26 H 0.477694 0.553821 0.144371 0.083 Uiso 0.5 1 calc R U P D 1
C27 C 0.599(3) 0.594(2) 0.1804(14) 0.100(16) Uani 0.5 1 d D . P D 2
H27 H 0.646673 0.599784 0.202842 0.120 Uiso 0.5 1 calc R U P D 2
C28 C 0.592(2) 0.5226(15) 0.1684(9) 0.142(14) Uani 1 1 d . . . . .
H28A H 0.564646 0.496738 0.190119 0.213 Uiso 0.5 1 calc R U P D 1
H28B H 0.603996 0.499821 0.141995 0.213 Uiso 0.5 1 calc R U P D 1
H28C H 0.648330 0.538462 0.179774 0.213 Uiso 0.5 1 calc R U P D 1
H28D H 0.577168 0.500142 0.194572 0.213 Uiso 0.5 1 calc R U P D 2
H28E H 0.545591 0.516676 0.146557 0.213 Uiso 0.5 1 calc R U P D 2
H28F H 0.649455 0.508778 0.156969 0.213 Uiso 0.5 1 calc R U P D 2
C29 C 0.623(3) 0.632(3) 0.1402(14) 0.091(15) Uani 0.5 1 d D U P D 2
H29A H 0.626596 0.673834 0.148451 0.136 Uiso 0.5 1 calc R U P D 2
H29B H 0.680487 0.618987 0.128482 0.136 Uiso 0.5 1 calc R U P D 2
H29C H 0.576623 0.626885 0.118070 0.136 Uiso 0.5 1 calc R U P D 2
C30 C 0.574(4) 0.614(3) 0.1234(17) 0.12(2) Uani 0.5 1 d . U P D 1
H30A H 0.532646 0.647056 0.117079 0.175 Uiso 0.5 1 calc R U P D 1
H30B H 0.630061 0.630724 0.134564 0.175 Uiso 0.5 1 calc R U P D 1
H30C H 0.585727 0.592083 0.096785 0.175 Uiso 0.5 1 calc R U P D 1
C40 C 0.620(2) 0.5886(13) 0.5964(8) 0.054(9) Uani 0.5 1 d D . P C 2
H40 H 0.575085 0.621361 0.598552 0.064 Uiso 0.5 1 calc R U P C 2
C34 C 0.065(3) 0.4294(9) 0.4931(8) 0.059(12) Uani 0.41(4) 1 d D U P B 3
H34 H 0.128184 0.418653 0.487212 0.071 Uiso 0.41(4) 1 calc R U P B 3
C35 C 0.016(3) 0.3960(15) 0.4575(11) 0.060(14) Uani 0.41(4) 1 d D . P B 3
H35A H 0.028141 0.414874 0.429503 0.090 Uiso 0.41(4) 1 calc R U P B 3
H35B H 0.036616 0.354782 0.456811 0.090 Uiso 0.41(4) 1 calc R U P B 3
H35C H -0.048330 0.396870 0.463180 0.090 Uiso 0.41(4) 1 calc R U P B 3
C36 C 0.050(4) 0.4037(19) 0.5387(9) 0.079(17) Uani 0.41(4) 1 d D . P B 3
H36A H 0.083596 0.427405 0.559843 0.119 Uiso 0.41(4) 1 calc R U P B 3
H36B H -0.013315 0.404675 0.545855 0.119 Uiso 0.41(4) 1 calc R U P B 3
H36C H 0.071630 0.362586 0.539486 0.119 Uiso 0.41(4) 1 calc R U P B 3
C35A C -0.044(3) 0.435(2) 0.4476(14) 0.116(17) Uani 0.59(4) 1 d D U P B 4
H35D H -0.079493 0.470510 0.442966 0.175 Uiso 0.59(4) 1 calc R U P B 4
H35E H -0.001953 0.429538 0.423633 0.175 Uiso 0.59(4) 1 calc R U P B 4
H35F H -0.083781 0.400036 0.448993 0.175 Uiso 0.59(4) 1 calc R U P B 4
C34A C 0.007(3) 0.4400(12) 0.4901(12) 0.096(13) Uani 0.59(4) 1 d D . P B 4
H34A H -0.038328 0.444010 0.513508 0.116 Uiso 0.59(4) 1 calc R U P B 4
C36A C 0.067(5) 0.387(2) 0.503(3) 0.23(4) Uani 0.59(4) 1 d D U P B 4
H36D H 0.096071 0.395769 0.530271 0.339 Uiso 0.59(4) 1 calc R U P B 4
H36E H 0.029892 0.351600 0.505493 0.339 Uiso 0.59(4) 1 calc R U P B 4
H36F H 0.111720 0.381102 0.480133 0.339 Uiso 0.59(4) 1 calc R U P B 4
C37 C 0.147(2) 0.5380(14) 0.5309(8) 0.122(12) Uani 0.75(4) 1 d D U P B 5
H37 H 0.208635 0.522552 0.527318 0.146 Uiso 0.75(4) 1 calc R U P B 5
C38 C 0.118(9) 0.505(6) 0.570(2) 0.167(19) Uani 0.25(4) 1 d D . P B 6
H38A H 0.059998 0.486960 0.576386 0.251 Uiso 0.25(4) 1 calc R U P B 6
H38B H 0.158823 0.474238 0.559171 0.251 Uiso 0.25(4) 1 calc R U P B 6
H38C H 0.142960 0.521402 0.597144 0.251 Uiso 0.25(4) 1 calc R U P B 6
C37A C 0.107(4) 0.556(4) 0.5356(19) 0.12(2) Uani 0.25(4) 1 d D U P B 6
H37A H 0.066176 0.588113 0.544847 0.139 Uiso 0.25(4) 1 calc R U P B 6
C1A C 0.205(4) 0.575(4) 0.532(2) 0.080(18) Uani 0.25(4) 1 d D U P B 6
H1AA H 0.210441 0.607537 0.511438 0.119 Uiso 0.25(4) 1 calc R U P B 6
H1AB H 0.225838 0.588631 0.560833 0.119 Uiso 0.25(4) 1 calc R U P B 6
H1AC H 0.241701 0.541467 0.522860 0.119 Uiso 0.25(4) 1 calc R U P B 6

loop_
_atom_site_aniso_label
_atom_site_aniso_U_11
_atom_site_aniso_U_22
_atom_site_aniso_U_33
_atom_site_aniso_U_23
_atom_site_aniso_U_13
_atom_site_aniso_U_12
Cu1 0.0561(10) 0.0671(13) 0.0388(9) 0.0118(9) 0.0079(8) 0.0115(10)
Cu2 0.0392(8) 0.0658(12) 0.0411(9) 0.0088(8) 0.0051(7) 0.0012(9)
Cu3 0.0532(10) 0.0628(12) 0.0494(10) 0.0193(9) 0.0096(8) 0.0094(10)
Cu4 0.0538(10) 0.0558(12) 0.0523(10) 0.0152(9) 0.0136(8) 0.0100(9)
Cu5 0.0402(8) 0.0415(9) 0.0278(7) 0.0004(6) 0.0020(6) -0.0022(7)
Cu6 0.0411(9) 0.0704(13) 0.0470(9) 0.0093(9) 0.0136(7) 0.0035(9)
Cu7 0.0388(13) 0.0269(9) 0.0278(8) 0.0070(7) 0.0062(8) -0.0030(8)
Cu8 0.0769(13) 0.0566(12) 0.0375(9) 0.0020(9) -0.0096(9) 0.0017(10)
Si1 0.034(2) 0.066(3) 0.077(3) 0.002(2) 0.017(2) 0.000(2)
C1 0.076(7) 0.076(7) 0.038(5) -0.004(5) 0.012(5) -0.030(6)
C2 0.053(9) 0.081(12) 0.053(9) 0.018(9) 0.014(7) 0.005(9)
C11 0.044(10) 0.087(15) 0.15(2) 0.022(16) 0.008(12) -0.007(10)
C12 0.069(16) 0.22(4) 0.29(5) 0.16(4) 0.06(2) 0.05(2)
C13 0.051(11) 0.12(2) 0.17(3) -0.004(19) 0.030(14) 0.033(13)
C21 0.045(9) 0.105(16) 0.089(14) -0.005(12) 0.009(9) -0.019(10)
C22 0.079(15) 0.089(17) 0.17(3) -0.037(18) -0.023(16) 0.005(13)
C23 0.082(16) 0.22(4) 0.12(2) -0.09(2) -0.018(15) 0.00(2)
C31 0.067(11) 0.089(14) 0.076(12) 0.009(11) 0.032(10) 0.005(10)
C32 0.092(16) 0.13(2) 0.113(19) 0.020(17) 0.057(15) 0.020(16)
C33 0.092(14) 0.083(14) 0.077(13) -0.025(11) 0.008(11) 0.012(12)
Si2 0.064(3) 0.083(3) 0.0320(19) 0.020(2) 0.0108(18) -0.003(2)
C3 0.040(7) 0.048(9) 0.089(11) 0.037(9) -0.050(8) -0.032(7)
C4 0.045(8) 0.072(11) 0.039(7) 0.011(7) 0.007(6) 0.001(8)
Si3 0.043(2) 0.051(2) 0.058(2) 0.013(2) 0.0021(18) 0.0040(19)
C5 0.026(5) 0.045(6) 0.056(6) -0.029(5) 0.014(4) -0.014(4)
C71 0.066(11) 0.063(12) 0.105(15) 0.013(11) -0.008(11) -0.011(10)
C72 0.12(2) 0.14(2) 0.15(3) 0.09(2) -0.032(19) -0.068(19)
C73 0.039(9) 0.097(17) 0.21(3) -0.047(19) -0.009(14) -0.008(11)
C81 0.071(11) 0.085(13) 0.055(9) 0.020(9) -0.007(8) 0.018(10)
C82 0.094(15) 0.104(17) 0.074(13) -0.005(12) 0.003(12) 0.016(14)
C83 0.100(17) 0.13(2) 0.105(18) -0.025(16) 0.008(14) 0.056(16)
C91 0.059(10) 0.071(12) 0.061(10) 0.013(9) -0.008(8) 0.001(9)
C92 0.131(19) 0.101(16) 0.040(9) 0.014(10) -0.003(11) 0.009(15)
C93 0.078(13) 0.072(13) 0.100(15) 0.017(11) -0.001(12) -0.021(11)
Si4 0.138(6) 0.051(3) 0.083(4) -0.002(3) -0.052(4) -0.010(3)
C7 0.059(9) 0.056(9) 0.030(6) 0.000(6) 0.010(6) 0.002(7)
C8 0.084(12) 0.051(10) 0.042(8) -0.002(7) -0.022(8) -0.002(9)
Si5 0.050(2) 0.043(2) 0.054(2) -0.0108(18) 0.0010(19) -0.0046(18)
C9 0.049(7) 0.042(8) 0.035(6) 0.004(6) 0.002(6) -0.004(7)
C10 0.046(7) 0.045(8) 0.044(7) -0.004(7) -0.004(6) -0.005(7)
Si6 0.071(3) 0.095(4) 0.052(3) 0.014(3) 0.030(2) 0.006(3)
C12A 0.050(9) 0.048(9) 0.087(12) 0.010(9) 0.018(8) -0.007(7)
C101 0.100(16) 0.064(13) 0.096(15) 0.007(11) -0.018(13) 0.002(11)
C102 0.16(3) 0.071(15) 0.16(3) 0.020(16) -0.08(2) 0.007(17)
C103 0.15(2) 0.050(12) 0.12(2) -0.011(12) -0.017(18) -0.002(14)
C111 0.30(5) 0.073(16) 0.064(14) -0.021(12) -0.05(2) 0.03(2)
C112 0.19(2) 0.18(2) 0.18(2) -0.014(13) 0.006(13) 0.002(13)
C113 0.174(18) 0.161(18) 0.155(17) 0.002(13) 0.000(13) 0.002(13)
C121 0.12(2) 0.092(17) 0.16(3) -0.005(17) -0.022(19) -0.022(17)
C122 0.18(3) 0.26(5) 0.084(19) 0.01(2) 0.00(2) 0.01(3)
C123 0.13(2) 0.11(2) 0.22(3) 0.00(2) -0.07(2) -0.034(18)
Si7 0.054(2) 0.046(2) 0.050(2) 0.0086(19) -0.0021(18) 0.0044(19)
C13A 0.053(6) 0.059(6) 0.064(6) -0.001(5) 0.003(5) 0.006(5)
C14A 0.089(12) 0.040(9) 0.047(8) 0.007(7) 0.032(9) -0.006(9)
C131 0.13(2) 0.048(12) 0.077(13) -0.004(10) 0.005(13) -0.026(12)
C132 0.48(9) 0.050(16) 0.17(4) 0.033(19) 0.08(5) 0.06(3)
C133 0.092(16) 0.12(2) 0.098(17) 0.040(15) 0.006(14) -0.037(15)
C141 0.057(11) 0.129(19) 0.079(13) -0.059(13) -0.010(9) 0.012(11)
C142 0.12(2) 0.19(3) 0.103(18) -0.08(2) 0.066(17) -0.08(2)
C143 0.094(15) 0.095(16) 0.085(14) -0.030(12) -0.014(12) -0.007(13)
C151 0.066(11) 0.100(16) 0.070(11) -0.013(11) -0.009(9) 0.000(11)
C152 0.16(2) 0.059(13) 0.13(2) 0.023(13) -0.071(19) -0.031(15)
C153 0.082(15) 0.13(2) 0.099(17) 0.001(15) -0.024(13) -0.027(14)
Si8 0.088(3) 0.067(3) 0.038(2) 0.003(2) -0.019(2) -0.014(3)
C15 0.081(12) 0.061(11) 0.054(10) -0.008(8) -0.004(9) -0.010(9)
C16 0.100(13) 0.049(10) 0.047(9) 0.007(7) -0.011(9) -0.002(9)
C161 0.08(2) 0.10(3) 0.06(2) -0.01(2) 0.010(19) 0.00(2)
C162 0.11(2) 0.17(3) 0.072(14) 0.042(16) -0.002(14) 0.037(19)
C163 0.062(14) 0.39(7) 0.12(2) 0.06(3) 0.046(15) 0.07(3)
C201 0.076(13) 0.075(14) 0.120(19) -0.006(13) -0.026(13) 0.004(11)
C202 0.15(3) 0.10(2) 0.26(4) 0.07(2) -0.13(3) -0.05(2)
C203 0.083(14) 0.032(9) 0.16(2) 0.012(11) 0.008(14) -0.007(9)
C211 0.069(11) 0.074(12) 0.072(11) 0.005(10) 0.017(9) 0.027(10)
C212 0.042(8) 0.083(13) 0.085(12) 0.035(10) 0.012(8) 0.006(8)
C213 0.092(15) 0.087(15) 0.080(13) 0.007(11) 0.014(12) 0.018(13)
C191 0.107(15) 0.056(11) 0.061(10) 0.003(9) 0.012(10) -0.006(10)
C193 0.087(14) 0.122(19) 0.060(11) 0.031(12) -0.006(10) -0.026(13)
C192 0.091(15) 0.117(19) 0.070(12) -0.001(12) 0.037(12) -0.016(14)
C241 0.081(13) 0.083(14) 0.070(12) 0.008(10) -0.026(10) -0.016(11)
C242 0.091(16) 0.14(2) 0.101(18) 0.010(17) -0.032(14) 0.006(17)
C243 0.13(2) 0.086(16) 0.095(16) 0.035(13) -0.041(15) -0.014(15)
C221 0.08(3) 0.05(2) 0.09(3) -0.01(2) -0.03(2) 0.00(2)
C222 0.12(2) 0.21(4) 0.11(2) -0.03(2) -0.003(18) -0.10(2)
C223 0.101(17) 0.13(2) 0.087(15) -0.014(15) -0.037(13) -0.014(16)
C231 0.14(2) 0.105(17) 0.038(9) -0.014(10) -0.018(11) 0.018(17)
C232 0.089(14) 0.13(2) 0.073(13) -0.019(14) 0.007(11) -0.015(15)
C233 0.15(3) 0.15(3) 0.099(18) -0.045(19) -0.044(18) 0.06(2)
C61 0.112(14) 0.115(14) 0.115(14) 0.004(9) 0.007(9) -0.007(9)
C62 0.18(4) 0.19(4) 0.17(4) 0.03(3) -0.02(3) 0.00(3)
C63 0.25(7) 0.11(4) 0.045(19) 0.00(2) 0.03(3) -0.10(4)
C21A 0.123(11) 0.047(8) 0.027(6) 0.022(6) -0.023(7) -0.053(8)
C6 0.076(11) 0.053(10) 0.039(8) 0.014(7) 0.003(7) 0.002(8)
C173 0.25(5) 0.13(2) 0.11(3) 0.00(2) 0.02(3) -0.04(3)
C172 0.24(4) 0.18(4) 0.085(19) 0.01(2) 0.04(2) 0.02(4)
Cu7A 0.0388(13) 0.0269(9) 0.0278(8) 0.0070(7) 0.0062(8) -0.0030(8)
C62A 0.15(3) 0.16(4) 0.14(3) 0.01(2) -0.02(2) 0.01(3)
C63A 0.08(3) 0.10(3) 0.09(3) -0.01(2) 0.02(2) -0.01(3)
C61A 0.112(14) 0.115(14) 0.115(14) 0.004(9) 0.007(9) -0.007(9)
C14 0.074(19) 0.09(2) 0.08(2) -0.007(17) 0.015(16) 0.008(17)
C20 0.10(3) 0.11(3) 0.08(2) 0.04(2) 0.05(2) 0.04(2)
C17 0.10(3) 0.13(3) 0.10(3) 0.05(3) 0.05(2) 0.03(3)
C19 0.07(2) 0.11(3) 0.07(2) 0.04(2) 0.025(19) 0.00(2)
C18 0.07(2) 0.15(4) 0.10(3) 0.09(3) 0.01(2) 0.04(3)
C24 0.15(4) 0.13(4) 0.05(2) 0.00(2) -0.04(3) 0.01(3)
C25 0.10(3) 0.17(4) 0.15(4) 0.05(4) -0.01(3) 0.00(4)
C26 0.047(17) 0.12(3) 0.038(15) -0.013(19) 0.017(14) 0.00(2)
C27 0.07(3) 0.15(5) 0.09(3) 0.01(3) 0.02(2) 0.01(3)
C28 0.16(3) 0.17(3) 0.092(18) 0.029(19) 0.062(18) 0.08(3)
C29 0.07(2) 0.13(4) 0.07(3) 0.04(3) 0.02(2) 0.00(2)
C30 0.12(4) 0.16(4) 0.07(3) 0.04(3) 0.03(3) 0.04(3)
C40 0.05(2) 0.04(2) 0.06(2) 0.025(16) -0.017(16) -0.008(16)
C34 0.06(2) 0.09(2) 0.033(16) 0.017(16) 0.021(15) -0.016(19)
C35 0.08(3) 0.03(2) 0.07(3) -0.011(18) 0.02(2) 0.00(2)
C36 0.14(5) 0.07(3) 0.023(18) 0.006(18) 0.03(2) -0.01(3)
C35A 0.11(3) 0.08(3) 0.16(3) 0.01(3) -0.02(2) -0.03(2)
C34A 0.10(3) 0.09(3) 0.10(3) 0.00(2) 0.01(2) 0.00(2)
C36A 0.17(5) 0.26(6) 0.25(6) -0.05(5) 0.01(5) 0.03(5)
C37 0.18(3) 0.114(18) 0.070(14) -0.025(14) 0.019(17) -0.05(2)
C38 0.24(4) 0.18(4) 0.085(19) 0.01(2) 0.04(2) 0.02(4)
C37A 0.10(3) 0.13(3) 0.12(3) -0.01(2) 0.00(2) 0.00(2)
C1A 0.08(2) 0.09(3) 0.07(3) -0.02(2) -0.05(2) 0.02(2)

loop_
_atom_type_symbol
_atom_type_description
_atom_type_scat_dispersion_real
_atom_type_scat_dispersion_imag
_atom_type_scat_source
C C 0.0033 0.0016 'International Tables Vol C Tables 4.2.6.8 and 6.1.1.4'
H H 0.0000 0.0000 'International Tables Vol C Tables 4.2.6.8 and 6.1.1.4'
Cu Cu 0.3201 1.2651 'International Tables Vol C Tables 4.2.6.8 and 6.1.1.4'
Si Si 0.0817 0.0704 'International Tables Vol C Tables 4.2.6.8 and 6.1.1.4'

loop_
_geom_angle_atom_site_label_1
_geom_angle_atom_site_label_2
_geom_angle_atom_site_label_3
_geom_angle
_geom_angle_site_symmetry_1
_geom_angle_site_symmetry_3
_geom_angle_publ_flag
Cu5 Cu1 Cu6 60.48(7) . . ?
C1 Cu1 Cu5 92.4(5) . . ?
C1 Cu1 Cu6 37.5(5) . . ?
C1 Cu1 C2 38.1(5) . . ?
C2 Cu1 Cu5 124.4(4) . . ?
C2 Cu1 Cu6 75.6(4) . . ?
C3 Cu1 Cu5 83.4(6) . . ?
C3 Cu1 Cu6 141.1(5) . . ?
C3 Cu1 C1 173.1(8) . . ?
C3 Cu1 C2 142.2(6) . . ?
C3 Cu2 Cu5 82.1(4) . . ?
C3 Cu2 C4 37.6(5) . . ?
C4 Cu2 Cu5 118.5(4) . . ?
C5 Cu2 Cu5 86.0(5) . . ?
C5 Cu2 C3 167.6(7) . . ?
C5 Cu2 C4 154.8(6) . . ?
C5 Cu3 Cu5 84.0(4) . . ?
C5 Cu3 C6 38.5(5) . . ?
C21A Cu3 Cu5 82.3(7) . . ?
C21A Cu3 C5 166.3(8) . . ?
C21A Cu3 C6 155.1(8) . . ?
C6 Cu3 Cu5 121.7(4) . . ?
Cu5 Cu4 Cu6 62.13(7) . . ?
C9 Cu4 Cu5 44.8(3) . . ?
C9 Cu4 Cu6 50.5(4) . . ?
C12A Cu4 Cu5 118.9(4) . . ?
C12A Cu4 Cu6 173.6(5) . . ?
C12A Cu4 C9 135.1(6) . . ?
C13A Cu4 Cu5 106.1(5) . . ?
C13A Cu4 Cu6 48.7(5) . . ?
C13A Cu4 C9 96.2(6) . . ?
C13A Cu4 C12A 127.0(7) . . ?
C21A Cu4 Cu5 83.3(5) . . ?
C21A Cu4 Cu6 143.8(5) . . ?
C21A Cu4 C9 97.8(6) . . ?
C21A Cu4 C12A 39.7(5) . . ?
C21A Cu4 C13A 165.9(7) . . ?
Cu1 Cu5 Cu2 73.47(7) . . ?
Cu1 Cu5 Cu3 135.38(8) . . ?
Cu1 Cu5 Cu4 120.24(9) . . ?
Cu1 Cu5 Cu6 63.55(7) . . ?
Cu1 Cu5 Cu8 102.85(8) . . ?
Cu2 Cu5 Cu3 71.08(7) . . ?
Cu2 Cu5 Cu6 128.61(8) . . ?
Cu2 Cu5 Cu8 129.41(8) . . ?
Cu3 Cu5 Cu6 123.89(8) . . ?
Cu3 Cu5 Cu8 120.44(8) . . ?
Cu4 Cu5 Cu2 132.81(8) . . ?
Cu4 Cu5 Cu3 70.17(7) . . ?
Cu4 Cu5 Cu6 60.05(6) . . ?
Cu4 Cu5 Cu8 93.58(7) . . ?
Cu6 Cu5 Cu8 88.11(7) . . ?
C7 Cu5 Cu1 107.2(5) . . ?
C7 Cu5 Cu2 90.0(4) . . ?
C7 Cu5 Cu3 99.0(5) . . ?
C7 Cu5 Cu4 121.7(4) . . ?
C7 Cu5 Cu6 127.8(5) . . ?
C7 Cu5 Cu8 41.6(4) . . ?
C7 Cu5 C9 178.9(6) . . ?
C9 Cu5 Cu1 73.1(4) . . ?
C9 Cu5 Cu2 91.1(4) . . ?
C9 Cu5 Cu3 81.3(4) . . ?
C9 Cu5 Cu4 57.4(4) . . ?
C9 Cu5 Cu6 51.3(4) . . ?
C9 Cu5 Cu8 137.3(4) . . ?
Cu4 Cu6 Cu1 111.02(9) . . ?
Cu4 Cu6 Cu5 57.83(7) . . ?
Cu4 Cu6 Cu7 72.13(8) . . ?
Cu5 Cu6 Cu1 55.97(6) . . ?
Cu5 Cu6 Cu7 86.98(8) . . ?
Cu7 Cu6 Cu1 120.06(9) . . ?
C1 Cu6 Cu1 39.5(6) . . ?
C1 Cu6 Cu4 147.7(7) . . ?
C1 Cu6 Cu5 89.9(6) . . ?
C1 Cu6 Cu7 108.3(5) . . ?
C1 Cu6 C9 103.9(7) . . ?
C1 Cu6 C13A 158.1(7) . . ?
C1 Cu6 C14A 128.7(7) . . ?
C1 Cu6 Cu7A 93.6(7) . . ?
C9 Cu6 Cu1 65.4(4) . . ?
C9 Cu6 Cu4 54.4(4) . . ?
C9 Cu6 Cu5 43.5(3) . . ?
C9 Cu6 Cu7 119.8(4) . . ?
C9 Cu6 C14A 127.3(6) . . ?
C9 Cu6 Cu7A 130.0(6) . . ?
C13A Cu6 Cu1 154.1(5) . . ?
C13A Cu6 Cu4 44.4(4) . . ?
C13A Cu6 Cu5 98.1(5) . . ?
C13A Cu6 Cu7 52.2(5) . . ?
C13A Cu6 C9 95.9(6) . . ?
C13A Cu6 C14A 33.5(4) . . ?
C13A Cu6 Cu7A 66.0(7) . . ?
C14A Cu6 Cu1 166.3(5) . . ?
C14A Cu6 Cu4 77.9(4) . . ?
C14A Cu6 Cu5 127.7(4) . . ?
C14A Cu6 Cu7 51.4(4) . . ?
C14A Cu6 Cu7A 57.6(6) . . ?
Cu7A Cu6 Cu1 111.3(4) . . ?
Cu7A Cu6 Cu4 86.8(6) . . ?
Cu7A Cu6 Cu5 91.2(4) . . ?
Cu8 Cu7 Cu6 90.13(7) . . ?
C13A Cu7 Cu6 45.8(4) . . ?
C13A Cu7 Cu8 116.7(4) . . ?
C13A Cu7 C14A 32.4(4) . . ?
C13A Cu7 C16 169.5(6) . . ?
C14A Cu7 Cu6 51.5(4) . . ?
C14A Cu7 Cu8 140.9(4) . . ?
C14A Cu7 C16 144.7(6) . . ?
C15 Cu7 Cu6 124.7(5) . . ?
C15 Cu7 Cu8 41.3(4) . . ?
C15 Cu7 C13A 157.0(6) . . ?
C15 Cu7 C14A 166.9(7) . . ?
C15 Cu7 C16 29.4(4) . . ?
C16 Cu7 Cu6 144.3(5) . . ?
C16 Cu7 Cu8 70.6(4) . . ?
Cu7 Cu8 Cu5 83.67(7) . . ?
C7 Cu8 Cu5 38.8(4) . . ?
C7 Cu8 Cu7 122.0(4) . . ?
C7 Cu8 C8 34.2(4) . . ?
C7 Cu8 Cu7A 124.3(5) . . ?
C8 Cu8 Cu5 73.0(4) . . ?
C8 Cu8 Cu7 154.7(4) . . ?
C8 Cu8 Cu7A 158.0(5) . . ?
C15 Cu8 Cu5 131.9(6) . . ?
C15 Cu8 Cu7 48.6(6) . . ?
C15 Cu8 C7 170.6(7) . . ?
C15 Cu8 C8 154.9(7) . . ?
C15 Cu8 Cu7A 46.9(6) . . ?
Cu7A Cu8 Cu5 85.7(4) . . ?
C2 Si1 C31 105.3(8) . . ?
C11 Si1 C2 111.4(9) . . ?
C11 Si1 C31 108.2(12) . . ?
C21 Si1 C2 104.7(9) . . ?
C21 Si1 C11 115.3(11) . . ?
C21 Si1 C31 111.5(10) . . ?
Cu6 C1 Cu1 103.0(9) . . ?
C2 C1 Cu1 79.6(11) . . ?
C2 C1 Cu6 177.4(17) . . ?
Si1 C2 Cu1 117.9(8) . . ?
C1 C2 Cu1 62.3(10) . . ?
C1 C2 Si1 170.4(17) . . ?
Si1 C11 H11 104.1 . . ?
C12 C11 Si1 115.7(19) . . ?
C12 C11 H11 104.1 . . ?
C12 C11 C13 114(3) . . ?
C13 C11 Si1 113.1(17) . . ?
C13 C11 H11 104.1 . . ?
C11 C12 H12A 109.5 . . ?
C11 C12 H12B 109.5 . . ?
C11 C12 H12C 109.5 . . ?
H12A C12 H12B 109.5 . . ?
H12A C12 H12C 109.5 . . ?
H12B C12 H12C 109.5 . . ?
C11 C13 H13A 109.5 . . ?
C11 C13 H13B 109.5 . . ?
C11 C13 H13C 109.5 . . ?
H13A C13 H13B 109.5 . . ?
H13A C13 H13C 109.5 . . ?
H13B C13 H13C 109.5 . . ?
Si1 C21 H21 105.6 . . ?
C22 C21 Si1 115.0(15) . . ?
C22 C21 H21 105.6 . . ?
C23 C21 Si1 113.9(18) . . ?
C23 C21 H21 105.6 . . ?
C23 C21 C22 110(2) . . ?
C21 C22 H22A 109.5 . . ?
C21 C22 H22B 109.5 . . ?
C21 C22 H22C 109.5 . . ?
H22A C22 H22B 109.5 . . ?
H22A C22 H22C 109.5 . . ?
H22B C22 H22C 109.5 . . ?
C21 C23 H23A 109.5 . . ?
C21 C23 H23B 109.5 . . ?
C21 C23 H23C 109.5 . . ?
H23A C23 H23B 109.5 . . ?
H23A C23 H23C 109.5 . . ?
H23B C23 H23C 109.5 . . ?
Si1 C31 H31 106.4 . . ?
C32 C31 Si1 115.1(18) . . ?
C32 C31 H31 106.4 . . ?
C33 C31 Si1 114.3(15) . . ?
C33 C31 H31 106.4 . . ?
C33 C31 C32 108(2) . . ?
C31 C32 H32A 109.5 . . ?
C31 C32 H32B 109.5 . . ?
C31 C32 H32C 109.5 . . ?
H32A C32 H32B 109.5 . . ?
H32A C32 H32C 109.5 . . ?
H32B C32 H32C 109.5 . . ?
C31 C33 H33A 109.5 . . ?
C31 C33 H33B 109.5 . . ?
C31 C33 H33C 109.5 . . ?
H33A C33 H33B 109.5 . . ?
H33A C33 H33C 109.5 . . ?
H33B C33 H33C 109.5 . . ?
C4 Si2 C61 107.3(16) . . ?
C4 Si2 C61A 102.8(15) . . ?
C4 Si2 C20 103.5(13) . . ?
C4 Si2 C17 111.7(16) . . ?
C4 Si2 C27 104.4(13) . . ?
C26 Si2 C4 106.5(15) . . ?
C26 Si2 C61 117.9(16) . . ?
C27 Si2 C61A 110(3) . . ?
Cu1 C3 Cu2 115.9(8) . . ?
C4 C3 Cu1 163.8(16) . . ?
C4 C3 Cu2 79.0(9) . . ?
Si2 C4 Cu2 118.8(8) . . ?
C3 C4 Cu2 63.4(9) . . ?
C3 C4 Si2 172.9(13) . . ?
C81 Si3 C71 109.3(10) . . ?
C81 Si3 C6 107.6(7) . . ?
C91 Si3 C71 110.2(9) . . ?
C91 Si3 C81 116.0(9) . . ?
C91 Si3 C6 107.0(8) . . ?
C6 Si3 C71 106.2(9) . . ?
Cu2 C5 Cu3 116.1(8) . . ?
C6 C5 Cu2 165.1(13) . . ?
C6 C5 Cu3 78.4(9) . . ?
Si3 C71 H71 104.4 . . ?
C72 C71 Si3 112.8(17) . . ?
C72 C71 H71 104.4 . . ?
C72 C71 C73 117(2) . . ?
C73 C71 Si3 112.4(15) . . ?
C73 C71 H71 104.4 . . ?
C71 C72 H72A 109.5 . . ?
C71 C72 H72B 109.5 . . ?
C71 C72 H72C 109.5 . . ?
H72A C72 H72B 109.5 . . ?
H72A C72 H72C 109.5 . . ?
H72B C72 H72C 109.5 . . ?
C71 C73 H73A 109.5 . . ?
C71 C73 H73B 109.5 . . ?
C71 C73 H73C 109.5 . . ?
H73A C73 H73B 109.5 . . ?
H73A C73 H73C 109.5 . . ?
H73B C73 H73C 109.5 . . ?
Si3 C81 H81 105.7 . . ?
C82 C81 Si3 115.4(14) . . ?
C82 C81 H81 105.7 . . ?
C82 C81 C83 111.8(18) . . ?
C83 C81 Si3 111.7(14) . . ?
C83 C81 H81 105.7 . . ?
C81 C82 H82A 109.5 . . ?
C81 C82 H82B 109.5 . . ?
C81 C82 H82C 109.5 . . ?
H82A C82 H82B 109.5 . . ?
H82A C82 H82C 109.5 . . ?
H82B C82 H82C 109.5 . . ?
C81 C83 H83A 109.5 . . ?
C81 C83 H83B 109.5 . . ?
C81 C83 H83C 109.5 . . ?
H83A C83 H83B 109.5 . . ?
H83A C83 H83C 109.5 . . ?
H83B C83 H83C 109.5 . . ?
Si3 C91 H91 106.5 . . ?
C92 C91 Si3 113.6(14) . . ?
C92 C91 H91 106.5 . . ?
C93 C91 Si3 111.8(13) . . ?
C93 C91 H91 106.5 . . ?
C93 C91 C92 111.4(18) . . ?
C91 C92 H92A 109.5 . . ?
C91 C92 H92B 109.5 . . ?
C91 C92 H92C 109.5 . . ?
H92A C92 H92B 109.5 . . ?
H92A C92 H92C 109.5 . . ?
H92B C92 H92C 109.5 . . ?
C91 C93 H93A 109.5 . . ?
C91 C93 H93B 109.5 . . ?
C91 C93 H93C 109.5 . . ?
H93A C93 H93B 109.5 . . ?
H93A C93 H93C 109.5 . . ?
H93B C93 H93C 109.5 . . ?
C8 Si4 C101 105.5(8) . . ?
C8 Si4 C111 109.0(12) . . ?
C111 Si4 C101 112.0(12) . . ?
C121 Si4 C8 110.7(12) . . ?
C121 Si4 C101 110.8(13) . . ?
C121 Si4 C111 108.8(17) . . ?
Cu5 C7 Cu8 99.5(7) . . ?
C8 C7 Cu5 177.8(14) . . ?
C8 C7 Cu8 79.7(10) . . ?
Si4 C8 Cu8 120.9(7) . . ?
C7 C8 Cu8 66.2(9) . . ?
C7 C8 Si4 170.7(15) . . ?
C10 Si5 C131 107.1(8) . . ?
C10 Si5 C141 110.6(8) . . ?
C10 Si5 C151 104.5(8) . . ?
C141 Si5 C131 109.1(11) . . ?
C141 Si5 C151 115.3(10) . . ?
C151 Si5 C131 110.0(11) . . ?
Cu5 C9 Cu4 77.8(4) . . ?
Cu5 C9 Cu6 85.3(5) . . ?
Cu6 C9 Cu4 75.1(4) . . ?
C10 C9 Cu4 115.6(11) . . ?
C10 C9 Cu5 160.4(12) . . ?
C10 C9 Cu6 111.3(11) . . ?
C9 C10 Si5 174.8(13) . . ?
C12A Si6 C161 108.7(10) . . ?
C12A Si6 C14 103.9(10) . . ?
C12A Si6 C34 106.0(11) . . ?
C12A Si6 C34A 115.6(13) . . ?
C12A Si6 C37 105.0(11) . . ?
C12A Si6 C37A 116(2) . . ?
Si6 C12A Cu4 124.4(9) . . ?
C21A C12A Cu4 57.2(10) . . ?
C21A C12A Si6 177.4(15) . . ?
Si4 C101 H101 105.3 . . ?
C102 C101 Si4 115.7(18) . . ?
C102 C101 H101 105.3 . . ?
C102 C101 C103 111(2) . . ?
C103 C101 Si4 113.0(17) . . ?
C103 C101 H101 105.3 . . ?
C101 C102 H10A 109.5 . . ?
C101 C102 H10B 109.5 . . ?
C101 C102 H10C 109.5 . . ?
H10A C102 H10B 109.5 . . ?
H10A C102 H10C 109.5 . . ?
H10B C102 H10C 109.5 . . ?
C101 C103 H10D 109.5 . . ?
C101 C103 H10E 109.5 . . ?
C101 C103 H10F 109.5 . . ?
H10D C103 H10E 109.5 . . ?
H10D C103 H10F 109.5 . . ?
H10E C103 H10F 109.5 . . ?
Si4 C111 H111 106.4 . . ?
C112 C111 Si4 112(2) . . ?
C112 C111 H111 106.4 . . ?
C113 C111 Si4 115(3) . . ?
C113 C111 H111 106.4 . . ?
C113 C111 C112 110(4) . . ?
C111 C112 H11A 109.5 . . ?
C111 C112 H11B 109.5 . . ?
C111 C112 H11C 109.5 . . ?
H11A C112 H11B 109.5 . . ?
H11A C112 H11C 109.5 . . ?
H11B C112 H11C 109.5 . . ?
C111 C113 H11D 109.5 . . ?
C111 C113 H11E 109.5 . . ?
C111 C113 H11F 109.5 . . ?
H11D C113 H11E 109.5 . . ?
H11D C113 H11F 109.5 . . ?
H11E C113 H11F 109.5 . . ?
Si4 C121 H121 106.1 . . ?
C122 C121 Si4 113(2) . . ?
C122 C121 H121 106.1 . . ?
C122 C121 C123 113(3) . . ?
C123 C121 Si4 112(2) . . ?
C123 C121 H121 106.1 . . ?
C121 C122 H12D 109.5 . . ?
C121 C122 H12E 109.5 . . ?
C121 C122 H12F 109.5 . . ?
H12D C122 H12E 109.5 . . ?
H12D C122 H12F 109.5 . . ?
H12E C122 H12F 109.5 . . ?
C121 C123 H12G 109.5 . . ?
C121 C123 H12H 109.5 . . ?
C121 C123 H12I 109.5 . . ?
H12G C123 H12H 109.5 . . ?
H12G C123 H12I 109.5 . . ?
H12H C123 H12I 109.5 . . ?
C14A Si7 C201 104.9(9) . . ?
C14A Si7 C191 104.3(8) . . ?
C211 Si7 C14A 110.5(8) . . ?
C211 Si7 C201 108.9(10) . . ?
C211 Si7 C191 109.3(10) . . ?
C191 Si7 C201 118.7(11) . . ?
Cu4 C13A Cu6 86.9(7) . . ?
Cu4 C13A Cu7 103.1(8) . . ?
Cu6 C13A Cu7 81.9(6) . . ?
C14A C13A Cu4 169.7(14) . . ?
C14A C13A Cu6 82.9(10) . . ?
C14A C13A Cu7 74.2(11) . . ?
Cu6 C14A Cu7A 70.3(6) . . ?
Cu7 C14A Cu6 77.1(5) . . ?
Si7 C14A Cu6 133.0(8) . . ?
Si7 C14A Cu7 120.3(9) . . ?
Si7 C14A Cu7A 112.1(10) . . ?
C13A C14A Cu6 63.5(9) . . ?
C13A C14A Cu7 73.4(10) . . ?
C13A C14A Si7 158.4(15) . . ?
C13A C14A Cu7A 85.5(12) . . ?
Si5 C131 H131 104.1 . . ?
C132 C131 Si5 114(3) . . ?
C132 C131 H131 104.1 . . ?
C132 C131 C133 119(3) . . ?
C133 C131 Si5 109.8(15) . . ?
C133 C131 H131 104.1 . . ?
C131 C132 H13D 109.5 . . ?
C131 C132 H13E 109.5 . . ?
C131 C132 H13F 109.5 . . ?
H13D C132 H13E 109.5 . . ?
H13D C132 H13F 109.5 . . ?
H13E C132 H13F 109.5 . . ?
C131 C133 H13G 109.5 . . ?
C131 C133 H13H 109.5 . . ?
C131 C133 H13I 109.5 . . ?
H13G C133 H13H 109.5 . . ?
H13G C133 H13I 109.5 . . ?
H13H C133 H13I 109.5 . . ?
Si5 C141 H141 104.3 . . ?
C142 C141 Si5 115.4(16) . . ?
C142 C141 H141 104.3 . . ?
C142 C141 C143 112.2(19) . . ?
C143 C141 Si5 114.7(15) . . ?
C143 C141 H141 104.3 . . ?
C141 C142 H14A 109.5 . . ?
C141 C142 H14B 109.5 . . ?
C141 C142 H14C 109.5 . . ?
H14A C142 H14B 109.5 . . ?
H14A C142 H14C 109.5 . . ?
H14B C142 H14C 109.5 . . ?
C141 C143 H14D 109.5 . . ?
C141 C143 H14E 109.5 . . ?
C141 C143 H14F 109.5 . . ?
H14D C143 H14E 109.5 . . ?
H14D C143 H14F 109.5 . . ?
H14E C143 H14F 109.5 . . ?
Si5 C151 H151 105.6 . . ?
C152 C151 Si5 112.8(16) . . ?
C152 C151 H151 105.6 . . ?
C152 C151 C153 109.5(18) . . ?
C153 C151 Si5 116.9(17) . . ?
C153 C151 H151 105.6 . . ?
C151 C152 H15A 109.5 . . ?
C151 C152 H15B 109.5 . . ?
C151 C152 H15C 109.5 . . ?
H15A C152 H15B 109.5 . . ?
H15A C152 H15C 109.5 . . ?
H15B C152 H15C 109.5 . . ?
C151 C153 H15D 109.5 . . ?
C151 C153 H15E 109.5 . . ?
C151 C153 H15F 109.5 . . ?
H15D C153 H15E 109.5 . . ?
H15D C153 H15F 109.5 . . ?
H15E C153 H15F 109.5 . . ?
C16 Si8 C241 106.2(8) . . ?
C16 Si8 C221 109.2(11) . . ?
C16 Si8 C231 107.5(9) . . ?
C16 Si8 C40 104.9(10) . . ?
C241 Si8 C221 98.8(13) . . ?
C241 Si8 C231 110.6(10) . . ?
C241 Si8 C40 122.0(12) . . ?
C231 Si8 C221 123.3(13) . . ?
C40 Si8 C231 104.8(13) . . ?
Cu8 C15 Cu7 90.1(7) . . ?
Cu8 C15 Cu7A 91.4(8) . . ?
C16 C15 Cu7 93.8(13) . . ?
C16 C15 Cu8 176.1(17) . . ?
C16 C15 Cu7A 92.2(14) . . ?
Si8 C16 Cu7 139.2(9) . . ?
Si8 C16 Cu7A 142.2(9) . . ?
C15 C16 Cu7 56.8(11) . . ?
C15 C16 Si8 160.2(16) . . ?
C15 C16 Cu7A 57.2(11) . . ?
Si6 C161 H161 112.4 . . ?
C162 C161 Si6 109.9(19) . . ?
C162 C161 H161 112.4 . . ?
C163 C161 Si6 107.3(19) . . ?
C163 C161 H161 112.4 . . ?
C163 C161 C162 102(2) . . ?
C161 C162 H16D 109.5 . . ?
C161 C162 H16E 109.5 . . ?
C161 C162 H16F 109.5 . . ?
H16D C162 H16E 109.5 . . ?
H16D C162 H16F 109.5 . . ?
H16E C162 H16F 109.5 . . ?
H16A C162 H16B 109.5 . . ?
H16A C162 H16C 109.5 . . ?
H16B C162 H16C 109.5 . . ?
C14 C162 H16A 109.5 . . ?
C14 C162 H16B 109.5 . . ?
C14 C162 H16C 109.5 . . ?
C161 C163 H16J 109.5 . . ?
C161 C163 H16K 109.5 . . ?
C161 C163 H16L 109.5 . . ?
H16J C163 H16K 109.5 . . ?
H16J C163 H16L 109.5 . . ?
H16K C163 H16L 109.5 . . ?
H16G C163 H16H 109.5 . . ?
H16G C163 H16I 109.5 . . ?
H16H C163 H16I 109.5 . . ?
C14 C163 H16G 109.5 . . ?
C14 C163 H16H 109.5 . . ?
C14 C163 H16I 109.5 . . ?
Si7 C201 H201 102.5 . . ?
C202 C201 Si7 122(2) . . ?
C202 C201 H201 102.5 . . ?
C202 C201 C203 115(2) . . ?
C203 C201 Si7 109.9(15) . . ?
C203 C201 H201 102.5 . . ?
C201 C202 H20A 109.5 . . ?
C201 C202 H20B 109.5 . . ?
C201 C202 H20C 109.5 . . ?
H20A C202 H20B 109.5 . . ?
H20A C202 H20C 109.5 . . ?
H20B C202 H20C 109.5 . . ?
C201 C203 H20D 109.5 . . ?
C201 C203 H20E 109.5 . . ?
C201 C203 H20F 109.5 . . ?
H20D C203 H20E 109.5 . . ?
H20D C203 H20F 109.5 . . ?
H20E C203 H20F 109.5 . . ?
Si7 C211 H211 106.6 . . ?
C212 C211 Si7 111.5(12) . . ?
C212 C211 H211 106.6 . . ?
C212 C211 C213 111.6(16) . . ?
C213 C211 Si7 113.6(15) . . ?
C213 C211 H211 106.6 . . ?
C211 C212 H21A 109.5 . . ?
C211 C212 H21B 109.5 . . ?
C211 C212 H21C 109.5 . . ?
H21A C212 H21B 109.5 . . ?
H21A C212 H21C 109.5 . . ?
H21B C212 H21C 109.5 . . ?
C211 C213 H21D 109.5 . . ?
C211 C213 H21E 109.5 . . ?
C211 C213 H21F 109.5 . . ?
H21D C213 H21E 109.5 . . ?
H21D C213 H21F 109.5 . . ?
H21E C213 H21F 109.5 . . ?
Si7 C191 H191 105.5 . . ?
C193 C191 Si7 116.5(15) . . ?
C193 C191 H191 105.5 . . ?
C192 C191 Si7 111.9(16) . . ?
C192 C191 H191 105.5 . . ?
C192 C191 C193 110.9(17) . . ?
C191 C193 H19A 109.5 . . ?
C191 C193 H19B 109.5 . . ?
C191 C193 H19C 109.5 . . ?
H19A C193 H19B 109.5 . . ?
H19A C193 H19C 109.5 . . ?
H19B C193 H19C 109.5 . . ?
C191 C192 H19D 109.5 . . ?
C191 C192 H19E 109.5 . . ?
C191 C192 H19F 109.5 . . ?
H19D C192 H19E 109.5 . . ?
H19D C192 H19F 109.5 . . ?
H19E C192 H19F 109.5 . . ?
Si8 C241 H241 105.3 . . ?
C242 C241 Si8 116.8(17) . . ?
C242 C241 H241 105.3 . . ?
C242 C241 C243 111.7(19) . . ?
C243 C241 Si8 111.4(17) . . ?
C243 C241 H241 105.3 . . ?
C241 C242 H24A 109.5 . . ?
C241 C242 H24B 109.5 . . ?
C241 C242 H24C 109.5 . . ?
H24A C242 H24B 109.5 . . ?
H24A C242 H24C 109.5 . . ?
H24B C242 H24C 109.5 . . ?
C241 C243 H24D 109.5 . . ?
C241 C243 H24E 109.5 . . ?
C241 C243 H24F 109.5 . . ?
H24D C243 H24E 109.5 . . ?
H24D C243 H24F 109.5 . . ?
H24E C243 H24F 109.5 . . ?
Si8 C221 H221 104.6 . . ?
C222 C221 Si8 119(2) . . ?
C222 C221 H221 104.6 . . ?
C222 C221 C223 112(2) . . ?
C223 C221 Si8 110(2) . . ?
C223 C221 H221 104.6 . . ?
C221 C222 H22D 109.5 . . ?
C221 C222 H22E 109.5 . . ?
C221 C222 H22F 109.5 . . ?
H22D C222 H22E 109.5 . . ?
H22D C222 H22F 109.5 . . ?
H22E C222 H22F 109.5 . . ?
H22G C222 H22H 109.5 . . ?
H22G C222 H22I 109.5 . . ?
H22H C222 H22I 109.5 . . ?
C40 C222 H22G 109.5 . . ?
C40 C222 H22H 109.5 . . ?
C40 C222 H22I 109.5 . . ?
C221 C223 H22J 109.5 . . ?
C221 C223 H22K 109.5 . . ?
C221 C223 H22L 109.5 . . ?
H22J C223 H22K 109.5 . . ?
H22J C223 H22L 109.5 . . ?
H22K C223 H22L 109.5 . . ?
H22M C223 H22N 109.5 . . ?
H22M C223 H22O 109.5 . . ?
H22N C223 H22O 109.5 . . ?
C40 C223 H22M 109.5 . . ?
C40 C223 H22N 109.5 . . ?
C40 C223 H22O 109.5 . . ?
Si8 C231 H231 106.9 . . ?
C232 C231 Si8 110.0(14) . . ?
C232 C231 H231 106.9 . . ?
C233 C231 Si8 114(2) . . ?
C233 C231 H231 106.9 . . ?
C233 C231 C232 112(2) . . ?
C231 C232 H23D 109.5 . . ?
C231 C232 H23E 109.5 . . ?
C231 C232 H23F 109.5 . . ?
H23D C232 H23E 109.5 . . ?
H23D C232 H23F 109.5 . . ?
H23E C232 H23F 109.5 . . ?
C231 C233 H23G 109.5 . . ?
C231 C233 H23H 109.5 . . ?
C231 C233 H23I 109.5 . . ?
H23G C233 H23H 109.5 . . ?
H23G C233 H23I 109.5 . . ?
H23H C233 H23I 109.5 . . ?
Si2 C61 H61 106.5 . . ?
C62 C61 Si2 99(3) . . ?
C62 C61 H61 106.5 . . ?
C62 C61 C63 126(4) . . ?
C63 C61 Si2 111(2) . . ?
C63 C61 H61 106.5 . . ?
C61 C62 H62A 109.5 . . ?
C61 C62 H62B 109.5 . . ?
C61 C62 H62C 109.5 . . ?
H62A C62 H62B 109.5 . . ?
H62A C62 H62C 109.5 . . ?
H62B C62 H62C 109.5 . . ?
C61 C63 H63A 109.5 . . ?
C61 C63 H63B 109.5 . . ?
C61 C63 H63C 109.5 . . ?
H63A C63 H63B 109.5 . . ?
H63A C63 H63C 109.5 . . ?
H63B C63 H63C 109.5 . . ?
Cu3 C21A Cu4 117.0(10) . . ?
C12A C21A Cu3 159.9(17) . . ?
C12A C21A Cu4 83.1(10) . . ?
Si3 C6 Cu3 117.4(8) . . ?
C5 C6 Cu3 63.1(8) . . ?
C5 C6 Si3 178.1(15) . . ?
H17A C173 H17B 109.5 . . ?
H17A C173 H17C 109.5 . . ?
H17B C173 H17C 109.5 . . ?
C37 C173 H17A 109.5 . . ?
C37 C173 H17B 109.5 . . ?
C37 C173 H17C 109.5 . . ?
H17D C172 H17E 109.5 . . ?
H17D C172 H17F 109.5 . . ?
H17E C172 H17F 109.5 . . ?
C37 C172 H17D 109.5 . . ?
C37 C172 H17E 109.5 . . ?
C37 C172 H17F 109.5 . . ?
Cu6 Cu7A Cu8 93.2(5) . . ?
C14A Cu7A Cu6 52.2(5) . . ?
C14A Cu7A Cu8 133.3(9) . . ?
C15 Cu7A Cu6 134.9(9) . . ?
C15 Cu7A Cu8 41.7(5) . . ?
C15 Cu7A C14A 154.0(15) . . ?
C15 Cu7A C16 30.7(5) . . ?
C16 Cu7A Cu6 165.5(8) . . ?
C16 Cu7A Cu8 72.3(6) . . ?
C16 Cu7A C14A 140.2(10) . . ?
H62D C62A H62E 109.5 . . ?
H62D C62A H62F 109.5 . . ?
H62E C62A H62F 109.5 . . ?
C61A C62A H62D 109.5 . . ?
C61A C62A H62E 109.5 . . ?
C61A C62A H62F 109.5 . . ?
H63D C63A H63E 109.5 . . ?
H63D C63A H63F 109.5 . . ?
H63E C63A H63F 109.5 . . ?
C61A C63A H63D 109.5 . . ?
C61A C63A H63E 109.5 . . ?
C61A C63A H63F 109.5 . . ?
Si2 C61A H61A 107.0 . . ?
C62A C61A Si2 98(3) . . ?
C62A C61A H61A 107.0 . . ?
C63A C61A Si2 112(3) . . ?
C63A C61A C62A 124(5) . . ?
C63A C61A H61A 107.0 . . ?
Si6 C14 H14 112.6 . . ?
C162 C14 Si6 109.4(19) . . ?
C162 C14 C163 103(2) . . ?
C162 C14 H14 112.6 . . ?
C163 C14 Si6 106.0(18) . . ?
C163 C14 H14 112.6 . . ?
Si2 C20 H20 108.2 . . ?
C19 C20 Si2 113(3) . . ?
C19 C20 H20 108.2 . . ?
C18 C20 Si2 115(3) . . ?
C18 C20 H20 108.2 . . ?
C18 C20 C19 104(4) . . ?
Si2 C17 H17 108.4 . . ?
C24 C17 Si2 111(3) . . ?
C24 C17 H17 108.4 . . ?
C24 C17 C25 101(4) . . ?
C25 C17 Si2 119(4) . . ?
C25 C17 H17 108.4 . . ?
C20 C19 H19G 109.5 . . ?
C20 C19 H19H 109.5 . . ?
C20 C19 H19I 109.5 . . ?
H19G C19 H19H 109.5 . . ?
H19G C19 H19I 109.5 . . ?
H19H C19 H19I 109.5 . . ?
C20 C18 H18A 109.5 . . ?
C20 C18 H18B 109.5 . . ?
C20 C18 H18C 109.5 . . ?
H18A C18 H18B 109.5 . . ?
H18A C18 H18C 109.5 . . ?
H18B C18 H18C 109.5 . . ?
C17 C24 H24G 109.5 . . ?
C17 C24 H24H 109.5 . . ?
C17 C24 H24I 109.5 . . ?
H24G C24 H24H 109.5 . . ?
H24G C24 H24I 109.5 . . ?
H24H C24 H24I 109.5 . . ?
C17 C25 H25A 109.5 . . ?
C17 C25 H25B 109.5 . . ?
C17 C25 H25C 109.5 . . ?
H25A C25 H25B 109.5 . . ?
H25A C25 H25C 109.5 . . ?
H25B C25 H25C 109.5 . . ?
Si2 C26 H26 106.2 . . ?
C28 C26 Si2 118(2) . . ?
C28 C26 H26 106.2 . . ?
C28 C26 C30 111(3) . . ?
C30 C26 Si2 109(4) . . ?
C30 C26 H26 106.2 . . ?
Si2 C27 H27 108.9 . . ?
C28 C27 Si2 108(3) . . ?
C28 C27 H27 108.9 . . ?
C29 C27 Si2 111(3) . . ?
C29 C27 H27 108.9 . . ?
C29 C27 C28 112(4) . . ?
C26 C28 H28A 109.5 . . ?
C26 C28 H28B 109.5 . . ?
C26 C28 H28C 109.5 . . ?
C27 C28 H28D 109.5 . . ?
C27 C28 H28E 109.5 . . ?
C27 C28 H28F 109.5 . . ?
H28A C28 H28B 109.5 . . ?
H28A C28 H28C 109.5 . . ?
H28B C28 H28C 109.5 . . ?
H28D C28 H28E 109.5 . . ?
H28D C28 H28F 109.5 . . ?
H28E C28 H28F 109.5 . . ?
C27 C29 H29A 109.5 . . ?
C27 C29 H29B 109.5 . . ?
C27 C29 H29C 109.5 . . ?
H29A C29 H29B 109.5 . . ?
H29A C29 H29C 109.5 . . ?
H29B C29 H29C 109.5 . . ?
C26 C30 H30A 109.5 . . ?
C26 C30 H30B 109.5 . . ?
C26 C30 H30C 109.5 . . ?
H30A C30 H30B 109.5 . . ?
H30A C30 H30C 109.5 . . ?
H30B C30 H30C 109.5 . . ?
Si8 C40 H40 104.4 . . ?
C222 C40 Si8 119(2) . . ?
C222 C40 C223 112(2) . . ?
C222 C40 H40 104.4 . . ?
C223 C40 Si8 110.6(18) . . ?
C223 C40 H40 104.4 . . ?
Si6 C34 H34 101.9 . . ?
C35 C34 Si6 115(2) . . ?
C35 C34 H34 101.9 . . ?
C35 C34 C36 114(3) . . ?
C36 C34 Si6 118(2) . . ?
C36 C34 H34 101.9 . . ?
C34 C35 H35A 109.5 . . ?
C34 C35 H35B 109.5 . . ?
C34 C35 H35C 109.5 . . ?
H35A C35 H35B 109.5 . . ?
H35A C35 H35C 109.5 . . ?
H35B C35 H35C 109.5 . . ?
C34 C36 H36A 109.5 . . ?
C34 C36 H36B 109.5 . . ?
C34 C36 H36C 109.5 . . ?
H36A C36 H36B 109.5 . . ?
H36A C36 H36C 109.5 . . ?
H36B C36 H36C 109.5 . . ?
H35D C35A H35E 109.5 . . ?
H35D C35A H35F 109.5 . . ?
H35E C35A H35F 109.5 . . ?
C34A C35A H35D 109.5 . . ?
C34A C35A H35E 109.5 . . ?
C34A C35A H35F 109.5 . . ?
Si6 C34A H34A 106.5 . . ?
C35A C34A Si6 105(2) . . ?
C35A C34A H34A 106.5 . . ?
C35A C34A C36A 117(4) . . ?
C36A C34A Si6 114(3) . . ?
C36A C34A H34A 106.5 . . ?
C34A C36A H36D 109.5 . . ?
C34A C36A H36E 109.5 . . ?
C34A C36A H36F 109.5 . . ?
H36D C36A H36E 109.5 . . ?
H36D C36A H36F 109.5 . . ?
H36E C36A H36F 109.5 . . ?
Si6 C37 H37 113.7 . . ?
C173 C37 Si6 99(2) . . ?
C173 C37 H37 113.7 . . ?
C172 C37 Si6 118(3) . . ?
C172 C37 C173 97(3) . . ?
C172 C37 H37 113.7 . . ?
H38A C38 H38B 109.5 . . ?
H38A C38 H38C 109.5 . . ?
H38B C38 H38C 109.5 . . ?
C37A C38 H38A 109.5 . . ?
C37A C38 H38B 109.5 . . ?
C37A C38 H38C 109.5 . . ?
Si6 C37A H37A 113.7 . . ?
C38 C37A Si6 102(4) . . ?
C38 C37A H37A 113.7 . . ?
C1A C37A Si6 114(4) . . ?
C1A C37A C38 99(4) . . ?
C1A C37A H37A 113.7 . . ?
C37A C1A H1AA 109.5 . . ?
C37A C1A H1AB 109.5 . . ?
C37A C1A H1AC 109.5 . . ?
H1AA C1A H1AB 109.5 . . ?
H1AA C1A H1AC 109.5 . . ?
H1AB C1A H1AC 109.5 . . ?

loop_
_geom_bond_atom_site_label_1
_geom_bond_atom_site_label_2
_geom_bond_distance
_geom_bond_site_symmetry_2
_geom_bond_publ_flag
Cu1 Cu5 2.630(2) . ?
Cu1 Cu6 2.841(2) . ?
Cu1 C1 1.854(18) . ?
Cu1 C2 2.059(17) . ?
Cu1 C3 1.847(12) . ?
Cu2 Cu5 2.655(2) . ?
Cu2 C3 1.883(16) . ?
Cu2 C4 2.067(14) . ?
Cu2 C5 1.798(11) . ?
Cu3 Cu5 2.684(2) . ?
Cu3 C5 1.860(14) . ?
Cu3 C21A 1.790(11) . ?
Cu3 C6 2.043(14) . ?
Cu4 Cu5 2.644(2) . ?
Cu4 Cu6 2.707(3) . ?
Cu4 C9 2.279(13) . ?
Cu4 C12A 2.128(16) . ?
Cu4 C13A 1.896(16) . ?
Cu4 C21A 1.802(19) . ?
Cu5 Cu6 2.762(3) . ?
Cu5 Cu8 2.951(2) . ?
Cu5 C7 1.876(15) . ?
Cu5 C9 1.906(13) . ?
Cu6 Cu7 2.814(3) . ?
Cu6 C1 1.777(14) . ?
Cu6 C9 2.162(14) . ?
Cu6 C13A 2.038(17) . ?
Cu6 C14A 2.259(14) . ?
Cu6 Cu7A 2.692(17) . ?
Cu7 Cu8 2.800(3) . ?
Cu7 C13A 2.247(17) . ?
Cu7 C14A 2.257(16) . ?
Cu7 C15 2.101(18) . ?
Cu7 C16 2.505(17) . ?
Cu8 C7 1.988(14) . ?
Cu8 C8 2.138(16) . ?
Cu8 C15 1.847(15) . ?
Cu8 Cu7A 2.776(17) . ?
Si1 C2 1.872(14) . ?
Si1 C11 1.86(2) . ?
Si1 C21 1.83(2) . ?
Si1 C31 1.92(2) . ?
C1 C2 1.290(15) . ?
C11 H11 1.0000 . ?
C11 C12 1.37(4) . ?
C11 C13 1.51(3) . ?
C12 H12A 0.9800 . ?
C12 H12B 0.9800 . ?
C12 H12C 0.9800 . ?
C13 H13A 0.9800 . ?
C13 H13B 0.9800 . ?
C13 H13C 0.9800 . ?
C21 H21 1.0000 . ?
C21 C22 1.59(3) . ?
C21 C23 1.54(3) . ?
C22 H22A 0.9800 . ?
C22 H22B 0.9800 . ?
C22 H22C 0.9800 . ?
C23 H23A 0.9800 . ?
C23 H23B 0.9800 . ?
C23 H23C 0.9800 . ?
C31 H31 1.0000 . ?
C31 C32 1.47(3) . ?
C31 C33 1.43(3) . ?
C32 H32A 0.9800 . ?
C32 H32B 0.9800 . ?
C32 H32C 0.9800 . ?
C33 H33A 0.9800 . ?
C33 H33B 0.9800 . ?
C33 H33C 0.9800 . ?
Si2 C4 1.854(13) . ?
Si2 C61 1.94(4) . ?
Si2 C61A 1.95(4) . ?
Si2 C20 1.88(2) . ?
Si2 C17 1.87(3) . ?
Si2 C26 1.85(3) . ?
Si2 C27 1.88(4) . ?
C3 C4 1.286(14) . ?
Si3 C71 1.95(2) . ?
Si3 C81 1.865(19) . ?
Si3 C91 1.857(18) . ?
Si3 C6 1.873(15) . ?
C5 C6 1.300(15) . ?
C71 H71 1.0000 . ?
C71 C72 1.43(3) . ?
C71 C73 1.49(3) . ?
C72 H72A 0.9800 . ?
C72 H72B 0.9800 . ?
C72 H72C 0.9800 . ?
C73 H73A 0.9800 . ?
C73 H73B 0.9800 . ?
C73 H73C 0.9800 . ?
C81 H81 1.0000 . ?
C81 C82 1.53(3) . ?
C81 C83 1.58(3) . ?
C82 H82A 0.9800 . ?
C82 H82B 0.9800 . ?
C82 H82C 0.9800 . ?
C83 H83A 0.9800 . ?
C83 H83B 0.9800 . ?
C83 H83C 0.9800 . ?
C91 H91 1.0000 . ?
C91 C92 1.51(3) . ?
C91 C93 1.50(3) . ?
C92 H92A 0.9800 . ?
C92 H92B 0.9800 . ?
C92 H92C 0.9800 . ?
C93 H93A 0.9800 . ?
C93 H93B 0.9800 . ?
C93 H93C 0.9800 . ?
Si4 C8 1.853(16) . ?
Si4 C101 1.92(2) . ?
Si4 C111 1.91(3) . ?
Si4 C121 1.83(3) . ?
C7 C8 1.221(15) . ?
Si5 C10 1.840(13) . ?
Si5 C131 1.91(2) . ?
Si5 C141 1.850(18) . ?
Si5 C151 1.89(2) . ?
C9 C10 1.235(14) . ?
Si6 C12A 1.798(13) . ?
Si6 C161 1.95(3) . ?
Si6 C14 1.99(3) . ?
Si6 C34 1.89(2) . ?
Si6 C34A 1.87(2) . ?
Si6 C37 1.90(2) . ?
Si6 C37A 1.89(3) . ?
C12A C21A 1.370(15) . ?
C101 H101 1.0000 . ?
C101 C102 1.49(3) . ?
C101 C103 1.50(3) . ?
C102 H10A 0.9800 . ?
C102 H10B 0.9800 . ?
C102 H10C 0.9800 . ?
C103 H10D 0.9800 . ?
C103 H10E 0.9800 . ?
C103 H10F 0.9800 . ?
C111 H111 1.0000 . ?
C111 C112 1.77(6) . ?
C111 C113 1.45(4) . ?
C112 H11A 0.9800 . ?
C112 H11B 0.9800 . ?
C112 H11C 0.9800 . ?
C113 H11D 0.9800 . ?
C113 H11E 0.9800 . ?
C113 H11F 0.9800 . ?
C121 H121 1.0000 . ?
C121 C122 1.53(4) . ?
C121 C123 1.54(4) . ?
C122 H12D 0.9800 . ?
C122 H12E 0.9800 . ?
C122 H12F 0.9800 . ?
C123 H12G 0.9800 . ?
C123 H12H 0.9800 . ?
C123 H12I 0.9800 . ?
Si7 C14A 1.857(15) . ?
Si7 C201 1.90(2) . ?
Si7 C211 1.851(18) . ?
Si7 C191 1.872(19) . ?
C13A C14A 1.258(15) . ?
C14A Cu7A 2.41(3) . ?
C131 H131 1.0000 . ?
C131 C132 1.32(5) . ?
C131 C133 1.50(3) . ?
C132 H13D 0.9800 . ?
C132 H13E 0.9800 . ?
C132 H13F 0.9800 . ?
C133 H13G 0.9800 . ?
C133 H13H 0.9800 . ?
C133 H13I 0.9800 . ?
C141 H141 1.0000 . ?
C141 C142 1.53(3) . ?
C141 C143 1.54(3) . ?
C142 H14A 0.9800 . ?
C142 H14B 0.9800 . ?
C142 H14C 0.9800 . ?
C143 H14D 0.9800 . ?
C143 H14E 0.9800 . ?
C143 H14F 0.9800 . ?
C151 H151 1.0000 . ?
C151 C152 1.53(3) . ?
C151 C153 1.54(3) . ?
C152 H15A 0.9800 . ?
C152 H15B 0.9800 . ?
C152 H15C 0.9800 . ?
C153 H15D 0.9800 . ?
C153 H15E 0.9800 . ?
C153 H15F 0.9800 . ?
Si8 C16 1.869(15) . ?
Si8 C241 1.89(2) . ?
Si8 C221 1.91(3) . ?
Si8 C231 1.90(3) . ?
Si8 C40 1.90(3) . ?
C15 C16 1.231(15) . ?
C15 Cu7A 2.03(2) . ?
C16 Cu7A 2.41(2) . ?
C161 H161 1.0000 . ?
C161 C162 1.62(3) . ?
C161 C163 1.60(3) . ?
C162 H16D 0.9800 . ?
C162 H16E 0.9800 . ?
C162 H16F 0.9800 . ?
C162 H16A 0.9800 . ?
C162 H16B 0.9800 . ?
C162 H16C 0.9800 . ?
C162 C14 1.59(3) . ?
C163 H16J 0.9800 . ?
C163 H16K 0.9800 . ?
C163 H16L 0.9800 . ?
C163 H16G 0.9800 . ?
C163 H16H 0.9800 . ?
C163 H16I 0.9800 . ?
C163 C14 1.60(3) . ?
C201 H201 1.0000 . ?
C201 C202 1.31(4) . ?
C201 C203 1.54(3) . ?
C202 H20A 0.9800 . ?
C202 H20B 0.9800 . ?
C202 H20C 0.9800 . ?
C203 H20D 0.9800 . ?
C203 H20E 0.9800 . ?
C203 H20F 0.9800 . ?
C211 H211 1.0000 . ?
C211 C212 1.55(3) . ?
C211 C213 1.57(3) . ?
C212 H21A 0.9800 . ?
C212 H21B 0.9800 . ?
C212 H21C 0.9800 . ?
C213 H21D 0.9800 . ?
C213 H21E 0.9800 . ?
C213 H21F 0.9800 . ?
C191 H191 1.0000 . ?
C191 C193 1.52(3) . ?
C191 C192 1.50(3) . ?
C193 H19A 0.9800 . ?
C193 H19B 0.9800 . ?
C193 H19C 0.9800 . ?
C192 H19D 0.9800 . ?
C192 H19E 0.9800 . ?
C192 H19F 0.9800 . ?
C241 H241 1.0000 . ?
C241 C242 1.53(3) . ?
C241 C243 1.57(3) . ?
C242 H24A 0.9800 . ?
C242 H24B 0.9800 . ?
C242 H24C 0.9800 . ?
C243 H24D 0.9800 . ?
C243 H24E 0.9800 . ?
C243 H24F 0.9800 . ?
C221 H221 1.0000 . ?
C221 C222 1.38(4) . ?
C221 C223 1.54(3) . ?
C222 H22D 0.9800 . ?
C222 H22E 0.9800 . ?
C222 H22F 0.9800 . ?
C222 H22G 0.9800 . ?
C222 H22H 0.9800 . ?
C222 H22I 0.9800 . ?
C222 C40 1.38(4) . ?
C223 H22J 0.9800 . ?
C223 H22K 0.9800 . ?
C223 H22L 0.9800 . ?
C223 H22M 0.9800 . ?
C223 H22N 0.9800 . ?
C223 H22O 0.9800 . ?
C223 C40 1.54(3) . ?
C231 H231 1.0000 . ?
C231 C232 1.55(3) . ?
C231 C233 1.50(4) . ?
C232 H23D 0.9800 . ?
C232 H23E 0.9800 . ?
C232 H23F 0.9800 . ?
C233 H23G 0.9800 . ?
C233 H23H 0.9800 . ?
C233 H23I 0.9800 . ?
C61 H61 1.0000 . ?
C61 C62 1.58(4) . ?
C61 C63 1.58(4) . ?
C62 H62A 0.9800 . ?
C62 H62B 0.9800 . ?
C62 H62C 0.9800 . ?
C63 H63A 0.9800 . ?
C63 H63B 0.9800 . ?
C63 H63C 0.9800 . ?
C173 H17A 0.9800 . ?
C173 H17B 0.9800 . ?
C173 H17C 0.9800 . ?
C173 C37 1.59(3) . ?
C172 H17D 0.9800 . ?
C172 H17E 0.9800 . ?
C172 H17F 0.9800 . ?
C172 C37 1.52(2) . ?
C62A H62D 0.9800 . ?
C62A H62E 0.9800 . ?
C62A H62F 0.9800 . ?
C62A C61A 1.58(4) . ?
C63A H63D 0.9800 . ?
C63A H63E 0.9800 . ?
C63A H63F 0.9800 . ?
C63A C61A 1.57(4) . ?
C61A H61A 1.0000 . ?
C14 H14 1.0000 . ?
C20 H20 1.0000 . ?
C20 C19 1.67(7) . ?
C20 C18 1.49(5) . ?
C17 H17 1.0000 . ?
C17 C24 1.64(7) . ?
C17 C25 1.75(9) . ?
C19 H19G 0.9800 . ?
C19 H19H 0.9800 . ?
C19 H19I 0.9800 . ?
C18 H18A 0.9800 . ?
C18 H18B 0.9800 . ?
C18 H18C 0.9800 . ?
C24 H24G 0.9800 . ?
C24 H24H 0.9800 . ?
C24 H24I 0.9800 . ?
C25 H25A 0.9800 . ?
C25 H25B 0.9800 . ?
C25 H25C 0.9800 . ?
C26 H26 1.0000 . ?
C26 C28 1.47(5) . ?
C26 C30 1.58(6) . ?
C27 H27 1.0000 . ?
C27 C28 1.66(6) . ?
C27 C29 1.55(3) . ?
C28 H28A 0.9800 . ?
C28 H28B 0.9800 . ?
C28 H28C 0.9800 . ?
C28 H28D 0.9800 . ?
C28 H28E 0.9800 . ?
C28 H28F 0.9800 . ?
C29 H29A 0.9800 . ?
C29 H29B 0.9800 . ?
C29 H29C 0.9800 . ?
C30 H30A 0.9800 . ?
C30 H30B 0.9800 . ?
C30 H30C 0.9800 . ?
C40 H40 1.0000 . ?
C34 H34 1.0000 . ?
C34 C35 1.52(2) . ?
C34 C36 1.54(2) . ?
C35 H35A 0.9800 . ?
C35 H35B 0.9800 . ?
C35 H35C 0.9800 . ?
C36 H36A 0.9800 . ?
C36 H36B 0.9800 . ?
C36 H36C 0.9800 . ?
C35A H35D 0.9800 . ?
C35A H35E 0.9800 . ?
C35A H35F 0.9800 . ?
C35A C34A 1.52(2) . ?
C34A H34A 1.0000 . ?
C34A C36A 1.53(2) . ?
C36A H36D 0.9800 . ?
C36A H36E 0.9800 . ?
C36A H36F 0.9800 . ?
C37 H37 1.0000 . ?
C38 H38A 0.9800 . ?
C38 H38B 0.9800 . ?
C38 H38C 0.9800 . ?
C38 C37A 1.58(4) . ?
C37A H37A 1.0000 . ?
C37A C1A 1.53(4) . ?
C1A H1AA 0.9800 . ?
C1A H1AB 0.9800 . ?
C1A H1AC 0.9800 . ?

loop_
_geom_torsion_atom_site_label_1
_geom_torsion_atom_site_label_2
_geom_torsion_atom_site_label_3
_geom_torsion_atom_site_label_4
_geom_torsion
_geom_torsion_site_symmetry_1
_geom_torsion_site_symmetry_2
_geom_torsion_site_symmetry_3
_geom_torsion_site_symmetry_4
_geom_torsion_publ_flag
Cu1 Cu5 C7 Cu8 -90.1(5) . . . . ?
Cu1 C3 C4 Cu2 158(4) . . . . ?
Cu2 Cu5 C7 Cu8 -162.8(5) . . . . ?
Cu2 C5 C6 Cu3 166(5) . . . . ?
Cu3 Cu5 C7 Cu8 126.4(5) . . . . ?
Cu4 Cu5 C7 Cu8 54.2(7) . . . . ?
Cu4 Cu6 C1 Cu1 -30.1(14) . . . . ?
Cu4 C12A C21A Cu3 179(4) . . . . ?
Cu4 C13A C14A Cu6 -8(8) . . . . ?
Cu4 C13A C14A Cu7 76(9) . . . . ?
Cu4 C13A C14A Si7 -152(6) . . . . ?
Cu4 C13A C14A Cu7A 63(9) . . . . ?
Cu5 Cu1 C1 Cu6 30.2(7) . . . . ?
Cu5 Cu1 C1 C2 -149.7(11) . . . . ?
Cu5 Cu1 C3 Cu2 -21.2(7) . . . . ?
Cu5 Cu1 C3 C4 -177(4) . . . . ?
Cu5 Cu2 C3 Cu1 21.1(7) . . . . ?
Cu5 Cu2 C3 C4 -165.6(10) . . . . ?
Cu5 Cu2 C5 Cu3 -15.7(6) . . . . ?
Cu5 Cu2 C5 C6 180(100) . . . . ?
Cu5 Cu3 C5 Cu2 15.6(6) . . . . ?
Cu5 Cu3 C5 C6 -168.5(9) . . . . ?
Cu5 Cu3 C21A Cu4 -25.3(7) . . . . ?
Cu5 Cu3 C21A C12A 156(4) . . . . ?
Cu5 Cu4 C13A Cu6 -25.8(6) . . . . ?
Cu5 Cu4 C13A Cu7 55.1(6) . . . . ?
Cu5 Cu4 C13A C14A -18(9) . . . . ?
Cu5 Cu4 C21A Cu3 25.7(7) . . . . ?
Cu5 Cu4 C21A C12A -154.7(9) . . . . ?
Cu5 Cu6 C1 Cu1 -28.6(7) . . . . ?
Cu5 Cu8 C15 Cu7 -8.5(11) . . . . ?
Cu5 Cu8 C15 Cu7A 12.2(14) . . . . ?
Cu6 Cu1 C1 C2 -179.9(17) . . . . ?
Cu6 Cu1 C3 Cu2 -0.1(13) . . . . ?
Cu6 Cu1 C3 C4 -156(4) . . . . ?
Cu6 Cu4 C13A Cu7 81.0(7) . . . . ?
Cu6 Cu4 C13A C14A 8(8) . . . . ?
Cu6 Cu4 C21A Cu3 9.0(13) . . . . ?
Cu6 Cu4 C21A C12A -171.4(8) . . . . ?
Cu6 Cu5 C7 Cu8 -20.6(8) . . . . ?
Cu6 C13A C14A Cu7 83.6(5) . . . . ?
Cu6 C13A C14A Si7 -144(4) . . . . ?
Cu6 C13A C14A Cu7A 70.2(7) . . . . ?
Cu7 Cu6 C1 Cu1 -115.4(6) . . . . ?
Cu7 C13A C14A Cu6 -83.6(5) . . . . ?
Cu7 C13A C14A Si7 132(4) . . . . ?
Cu7 C15 C16 Si8 -149(5) . . . . ?
C2 Cu1 C1 Cu6 179.9(17) . . . . ?
C2 Cu1 C3 Cu2 -162.4(9) . . . . ?
C2 Cu1 C3 C4 42(5) . . . . ?
C2 Si1 C11 C12 -27(3) . . . . ?
C2 Si1 C11 C13 -161(2) . . . . ?
C2 Si1 C21 C22 -74.9(17) . . . . ?
C2 Si1 C21 C23 53.6(19) . . . . ?
C11 Si1 C2 Cu1 -156.1(13) . . . . ?
C11 Si1 C21 C22 162.4(17) . . . . ?
C11 Si1 C21 C23 -69(2) . . . . ?
C21 Si1 C2 Cu1 78.6(12) . . . . ?
C21 Si1 C11 C12 92(3) . . . . ?
C21 Si1 C11 C13 -42(3) . . . . ?
C31 Si1 C2 Cu1 -39.0(13) . . . . ?
C31 Si1 C11 C12 -142(3) . . . . ?
C31 Si1 C11 C13 84(2) . . . . ?
C31 Si1 C21 C22 38.5(19) . . . . ?
C31 Si1 C21 C23 166.9(16) . . . . ?
C3 Cu2 C5 Cu3 1(3) . . . . ?
C3 Cu2 C5 C6 -163(4) . . . . ?
C4 Cu2 C3 Cu1 -173.3(15) . . . . ?
C4 Cu2 C5 Cu3 177.5(11) . . . . ?
C4 Cu2 C5 C6 13(5) . . . . ?
C4 Si2 C20 C19 -64(3) . . . . ?
C4 Si2 C20 C18 177(4) . . . . ?
C4 Si2 C17 C24 -48(4) . . . . ?
C4 Si2 C17 C25 69(5) . . . . ?
C4 Si2 C26 C28 -37(3) . . . . ?
C4 Si2 C26 C30 -164(3) . . . . ?
C4 Si2 C27 C28 56(3) . . . . ?
C4 Si2 C27 C29 178(4) . . . . ?
C5 Cu2 C3 Cu1 4(3) . . . . ?
C5 Cu2 C3 C4 178(2) . . . . ?
C5 Cu3 C21A Cu4 -19(3) . . . . ?
C5 Cu3 C21A C12A 162(3) . . . . ?
C71 Si3 C81 C82 157.7(15) . . . . ?
C71 Si3 C81 C83 -73.2(18) . . . . ?
C71 Si3 C91 C92 -47.9(18) . . . . ?
C71 Si3 C91 C93 -175.1(15) . . . . ?
C71 Si3 C6 Cu3 -74.9(11) . . . . ?
C81 Si3 C91 C92 -172.8(15) . . . . ?
C81 Si3 C91 C93 60.0(17) . . . . ?
C81 Si3 C6 Cu3 42.0(12) . . . . ?
C91 Si3 C81 C82 -76.9(16) . . . . ?
C91 Si3 C81 C83 52.2(19) . . . . ?
C91 Si3 C6 Cu3 167.3(9) . . . . ?
C8 Cu8 C15 Cu7 163.7(15) . . . . ?
C8 Cu8 C15 Cu7A -175.7(16) . . . . ?
C8 Si4 C121 C122 88(3) . . . . ?
C8 Si4 C121 C123 -41(3) . . . . ?
C9 Cu4 C13A Cu6 18.8(6) . . . . ?
C9 Cu4 C13A Cu7 99.8(6) . . . . ?
C9 Cu4 C13A C14A 26(9) . . . . ?
C9 Cu4 C21A Cu3 -16.8(9) . . . . ?
C9 Cu4 C21A C12A 162.8(9) . . . . ?
C9 Cu6 C1 Cu1 13.0(9) . . . . ?
C10 Si5 C141 C142 -45(2) . . . . ?
C10 Si5 C141 C143 -177.5(17) . . . . ?
C10 Si5 C151 C152 65.6(17) . . . . ?
C10 Si5 C151 C153 -166.2(16) . . . . ?
C12A Cu4 C13A Cu6 -173.8(6) . . . . ?
C12A Cu4 C13A Cu7 -92.9(9) . . . . ?
C12A Cu4 C13A C14A -166(8) . . . . ?
C12A Cu4 C21A Cu3 -179.6(15) . . . . ?
C12A Si6 C34 C35 -61(3) . . . . ?
C12A Si6 C34 C36 159(3) . . . . ?
C12A Si6 C34A C35A -47(3) . . . . ?
C12A Si6 C34A C36A 83(4) . . . . ?
C12A Si6 C37 C173 72(3) . . . . ?
C12A Si6 C37 C172 174(3) . . . . ?
C12A Si6 C37A C38 -131(6) . . . . ?
C12A Si6 C37A C1A -26(6) . . . . ?
C101 Si4 C8 Cu8 -177.6(12) . . . . ?
C101 Si4 C121 C122 -28(3) . . . . ?
C101 Si4 C121 C123 -157(2) . . . . ?
C111 Si4 C8 Cu8 -57.1(16) . . . . ?
C111 Si4 C121 C122 -152(3) . . . . ?
C111 Si4 C121 C123 79(3) . . . . ?
C121 Si4 C8 Cu8 62.5(17) . . . . ?
C13A Cu4 C21A Cu3 158(2) . . . . ?
C13A Cu4 C21A C12A -22(3) . . . . ?
C13A Cu6 C1 Cu1 -140.5(18) . . . . ?
C14A Cu6 C1 Cu1 -170.1(6) . . . . ?
C14A Si7 C211 C212 52.0(16) . . . . ?
C14A Si7 C211 C213 -75.1(16) . . . . ?
C14A Si7 C191 C193 -163.0(15) . . . . ?
C14A Si7 C191 C192 67.9(17) . . . . ?
C131 Si5 C141 C142 -162.2(19) . . . . ?
C131 Si5 C141 C143 65(2) . . . . ?
C131 Si5 C151 C152 -179.8(15) . . . . ?
C131 Si5 C151 C153 -51.5(19) . . . . ?
C141 Si5 C151 C152 -56.0(19) . . . . ?
C141 Si5 C151 C153 72(2) . . . . ?
C151 Si5 C141 C142 74(2) . . . . ?
C151 Si5 C141 C143 -59(2) . . . . ?
C16 Si8 C241 C242 66.0(17) . . . . ?
C16 Si8 C241 C243 -164.1(15) . . . . ?
C16 Si8 C40 C222 -41(3) . . . . ?
C16 Si8 C40 C223 -172.9(19) . . . . ?
C161 Si6 C12A Cu4 171.4(14) . . . . ?
C201 Si7 C14A Cu6 -88.6(15) . . . . ?
C201 Si7 C14A Cu7 170.5(11) . . . . ?
C201 Si7 C14A C13A 46(4) . . . . ?
C201 Si7 C14A Cu7A -171.7(11) . . . . ?
C201 Si7 C211 C212 166.7(14) . . . . ?
C201 Si7 C211 C213 39.6(18) . . . . ?
C201 Si7 C191 C193 80.8(19) . . . . ?
C201 Si7 C191 C192 -48.3(18) . . . . ?
C211 Si7 C14A Cu6 28.7(16) . . . . ?
C211 Si7 C14A Cu7 -72.3(11) . . . . ?
C211 Si7 C14A C13A 163(4) . . . . ?
C211 Si7 C14A Cu7A -54.4(12) . . . . ?
C211 Si7 C191 C193 -44.9(18) . . . . ?
C211 Si7 C191 C192 -174.0(15) . . . . ?
C191 Si7 C14A Cu6 146.0(13) . . . . ?
C191 Si7 C14A Cu7 45.0(11) . . . . ?
C191 Si7 C14A C13A -80(4) . . . . ?
C191 Si7 C14A Cu7A 62.9(11) . . . . ?
C191 Si7 C211 C212 -62.2(15) . . . . ?
C191 Si7 C211 C213 170.7(14) . . . . ?
C241 Si8 C16 Cu7 58.3(17) . . . . ?
C241 Si8 C16 C15 -163(5) . . . . ?
C241 Si8 C16 Cu7A 31(2) . . . . ?
C241 Si8 C40 C222 80(3) . . . . ?
C241 Si8 C40 C223 -53(3) . . . . ?
C221 Si8 C16 Cu7 164.0(17) . . . . ?
C221 Si8 C16 C15 -58(6) . . . . ?
C221 Si8 C241 C242 -47.0(18) . . . . ?
C221 Si8 C241 C243 82.9(18) . . . . ?
C231 Si8 C16 Cu7 -60.1(17) . . . . ?
C231 Si8 C16 C15 78(6) . . . . ?
C231 Si8 C16 Cu7A -87(2) . . . . ?
C231 Si8 C241 C242 -177.7(15) . . . . ?
C231 Si8 C241 C243 -47.7(18) . . . . ?
C231 Si8 C40 C222 -154(2) . . . . ?
C231 Si8 C40 C223 74(2) . . . . ?
C61 Si2 C4 Cu2 94.5(15) . . . . ?
C61 Si2 C26 C28 84(4) . . . . ?
C61 Si2 C26 C30 -43(4) . . . . ?
C21A Cu3 C5 Cu2 9(3) . . . . ?
C21A Cu3 C5 C6 -175(2) . . . . ?
C21A Cu4 C13A Cu6 -156(3) . . . . ?
C21A Cu4 C13A Cu7 -75(3) . . . . ?
C21A Cu4 C13A C14A -149(8) . . . . ?
C6 Cu3 C5 Cu2 -175.9(13) . . . . ?
C6 Cu3 C21A Cu4 168.8(12) . . . . ?
C6 Cu3 C21A C12A -10(5) . . . . ?
C6 Si3 C81 C82 42.8(17) . . . . ?
C6 Si3 C81 C83 171.9(16) . . . . ?
C6 Si3 C91 C92 67.1(17) . . . . ?
C6 Si3 C91 C93 -60.0(16) . . . . ?
Cu7A Cu6 C1 Cu1 -119.8(7) . . . . ?
Cu7A C15 C16 Si8 -169(5) . . . . ?
C61A Si2 C4 Cu2 64(2) . . . . ?
C61A Si2 C27 C28 165(2) . . . . ?
C61A Si2 C27 C29 -72(4) . . . . ?
C14 Si6 C12A Cu4 -148.3(14) . . . . ?
C20 Si2 C4 Cu2 -21(2) . . . . ?
C17 Si2 C4 Cu2 -54(2) . . . . ?
C26 Si2 C4 Cu2 -138.4(13) . . . . ?
C27 Si2 C4 Cu2 178(2) . . . . ?
C40 Si8 C16 C15 -33(6) . . . . ?
C40 Si8 C16 Cu7A 162(2) . . . . ?
C40 Si8 C241 C242 -54(2) . . . . ?
C40 Si8 C241 C243 76(2) . . . . ?
C34 Si6 C12A Cu4 -39.8(17) . . . . ?
C34A Si6 C12A Cu4 -67.6(18) . . . . ?
C37 Si6 C12A Cu4 69.7(15) . . . . ?
C37A Si6 C12A Cu4 90(3) . . . . ?
